data_7021985
loop_
_publ_author_name
'Zangana, Karzan H.'
'Pineda, Eufemio Moreno'
'Schnack, J\"urgen'
'Winpenny, Richard E. P.'

_publ_section_title
;
 Octametallic 4f-phosphonate horseshoes.
;
_journal_issue 39
_journal_name_full 'Dalton transactions (Cambridge, England : 2003)'
_journal_page_first 14045
_journal_page_last 14048
_journal_paper_doi 10.1039/c3dt52086b
_journal_volume 42
_journal_year 2013
_chemical_formula_moiety 'C88 H175 O47 P6 Tb8, 2(C3 H10 N)'
_chemical_formula_sum 'C94 H195 N2 O47 P6 Tb8'
_chemical_formula_weight 3562.79
_space_group_crystal_system triclinic
_space_group_IT_number 2
_space_group_name_Hall '-P 1'
_space_group_name_H-M_alt 'P -1'
_symmetry_space_group_name_Hall '-P 1'
_symmetry_space_group_name_H-M 'P -1'
_atom_sites_solution_hydrogens mixed
_atom_sites_solution_primary iterative
_audit_creation_date 2013-08-14
_audit_creation_method
;
  Olex2 1.2
  (compiled 2013.04.25 svn.r2679, GUI svn.r4466)
;
_audit_update_record
;
2013-08-14 # Formatted by publCIF
;
_cell_angle_alpha 76.727(4)
_cell_angle_beta 75.084(4)
_cell_angle_gamma 82.955(4)
_cell_formula_units_Z 2
_cell_length_a 14.0342(7)
_cell_length_b 24.0928(11)
_cell_length_c 26.4594(12)
_cell_measurement_reflns_used 6325
_cell_measurement_temperature 150.05(16)
_cell_measurement_theta_max 27.4570
_cell_measurement_theta_min 3.2760
_cell_volume 8394.9(7)
_computing_cell_refinement
;
CrysAlisPro, Agilent Technologies,
Version 1.171.36.28 (release 01-02-2013 CrysAlis171 .NET)
(compiled Feb  1 2013,16:14:44)
;
_computing_data_collection
;
CrysAlisPro, Agilent Technologies,
Version 1.171.36.28 (release 01-02-2013 CrysAlis171 .NET)
(compiled Feb  1 2013,16:14:44)
;
_computing_data_reduction
;
CrysAlisPro, Agilent Technologies,
Version 1.171.36.28 (release 01-02-2013 CrysAlis171 .NET)
(compiled Feb  1 2013,16:14:44)
;
_computing_molecular_graphics
;
O. V. Dolomanov, L. J. Bourhis, R. J. Gildea, J. A. K. Howard and H. Puschmann,
OLEX2: a complete structure solution, refinement and analysis program.
J. Appl. Cryst. (2009). 42, 339-341.
;
_computing_publication_material
;
O. V. Dolomanov, L. J. Bourhis, R. J. Gildea, J. A. K. Howard and H. Puschmann,
OLEX2: a complete structure solution, refinement and analysis program.
J. Appl. Cryst. (2009). 42, 339-341.
;
_computing_structure_refinement
;
SHELXL, G.M. Sheldrick, Acta Cryst.
(2008). A64, 112-122
;
_computing_structure_solution 'SUPERFLIP, J. Appl. Cryst. (2007) 40, 786-790'
_diffrn_ambient_temperature 150.05(16)
_diffrn_detector_area_resol_mean 8.0714
_diffrn_measured_fraction_theta_full 0.9846
_diffrn_measured_fraction_theta_max 0.8210
_diffrn_measurement_details
;
  1 omega  -49.00   54.00   1.0000    5.0000
omega____ theta____ kappa____ phi______ frames
    -       20.8673  -77.0000 -180.0000 103

  2 omega  -94.00   10.00   1.0000    5.0000
omega____ theta____ kappa____ phi______ frames
    -      -21.1798  -77.0000   60.0000 104

  3 omega  -94.00   11.00   1.0000    5.0000
omega____ theta____ kappa____ phi______ frames
    -      -21.1798  -77.0000  -60.0000 105
;
_diffrn_measurement_device_type 'SuperNova, Single source at offset, Eos'
_diffrn_measurement_method '\w scans'
_diffrn_orient_matrix_UB_11 0.0432452000
_diffrn_orient_matrix_UB_12 0.0014182000
_diffrn_orient_matrix_UB_13 0.0086994000
_diffrn_orient_matrix_UB_21 -0.0257447000
_diffrn_orient_matrix_UB_22 0.0196744000
_diffrn_orient_matrix_UB_23 0.0158818000
_diffrn_orient_matrix_UB_31 -0.0146709000
_diffrn_orient_matrix_UB_32 -0.0230232000
_diffrn_orient_matrix_UB_33 0.0218168000
_diffrn_radiation_monochromator mirror
_diffrn_radiation_type 'Mo K\a'
_diffrn_radiation_wavelength 0.7107
_diffrn_reflns_av_R_equivalents 0.0900
_diffrn_reflns_av_unetI/netI 0.2421
_diffrn_reflns_Laue_measured_fraction_full 0.992
_diffrn_reflns_Laue_measured_fraction_max 0.984
_diffrn_reflns_limit_h_max 15
_diffrn_reflns_limit_h_min -17
_diffrn_reflns_limit_k_max 30
_diffrn_reflns_limit_k_min -29
_diffrn_reflns_limit_l_max 21
_diffrn_reflns_limit_l_min -33
_diffrn_reflns_number 46157
_diffrn_reflns_point_group_measured_fraction_full 0.992
_diffrn_reflns_point_group_measured_fraction_max 0.984
_diffrn_reflns_theta_full 25.242
_diffrn_reflns_theta_max 26.372
_diffrn_reflns_theta_min 3.035
_diffrn_source 'SuperNova (Mo) X-ray Source'
_exptl_absorpt_coefficient_mu 3.441
_exptl_absorpt_correction_T_max 1.00000
_exptl_absorpt_correction_T_min 0.40051
_exptl_absorpt_correction_type multi-scan
_exptl_absorpt_process_details
;
CrysAlisPro, Agilent Technologies,
Version 1.171.36.28 (release 01-02-2013 CrysAlis171 .NET)
(compiled Feb  1 2013,16:14:44)
Empirical absorption correction using spherical harmonics,
 implemented in SCALE3 ABSPACK scaling algorithm.
;
_exptl_crystal_colour 'clear ? colourless'
_exptl_crystal_colour_lustre clear
_exptl_crystal_colour_primary colourless
_exptl_crystal_density_diffrn 1.409
_exptl_crystal_description plate
_exptl_crystal_F_000 3516
_exptl_crystal_size_max 0.1
_exptl_crystal_size_mid 0.1
_exptl_crystal_size_min 0.05
_refine_diff_density_max 2.395
_refine_diff_density_min -1.855
_refine_diff_density_rms 0.215
_refine_ls_extinction_method none
_refine_ls_goodness_of_fit_ref 0.947
_refine_ls_hydrogen_treatment constr
_refine_ls_matrix_type full
_refine_ls_number_parameters 1206
_refine_ls_number_reflns 33802
_refine_ls_number_restraints 198
_refine_ls_restrained_S_all 2.761
_refine_ls_R_factor_all 0.1687
_refine_ls_R_factor_gt 0.0782
_refine_ls_shift/su_max 0.004
_refine_ls_shift/su_mean 0.000
_refine_ls_structure_factor_coef Fsqd
_refine_ls_weighting_details 'w=1/[\s^2^(Fo^2^)+(0.0407P)^2^] where P=(Fo^2^+2Fc^2^)/3'
_refine_ls_weighting_scheme calc
_refine_ls_wR_factor_gt 0.1568
_refine_ls_wR_factor_ref 0.2034
_reflns_Friedel_coverage 0.000
_reflns_number_gt 15334
_reflns_number_total 33802
_reflns_threshold_expression 'I > 2\s(I)'
_cod_data_source_file c3dt52086b.txt
_cod_data_source_block Tb8P6
_cod_database_code 7021985

loop_
_space_group_symop_operation_xyz
'x, y, z'
'-x, -y, -z'

loop_
_atom_site_label
_atom_site_type_symbol
_atom_site_fract_x
_atom_site_fract_y
_atom_site_fract_z
_atom_site_U_iso_or_equiv
_atom_site_adp_type
_atom_site_occupancy
_atom_site_symmetry_multiplicity
_atom_site_calc_flag
_atom_site_refinement_flags_posn
_atom_site_refinement_flags_adp
Tb1 Tb 0.17595(6) 0.47345(3) 0.18331(3) 0.0399(2) Uani 1 1 d . .
Tb2 Tb 0.14245(6) 0.63761(3) 0.14207(3) 0.0369(2) Uani 1 1 d D .
Tb3 Tb 0.20082(6) 0.78502(3) 0.12636(3) 0.0410(2) Uani 1 1 d . .
Tb4 Tb 0.23453(6) 0.92325(3) 0.16853(3) 0.0451(2) Uani 1 1 d D .
Tb5 Tb 0.30290(5) 0.42392(3) 0.36001(3) 0.02851(18) Uani 1 1 d . .
Tb6 Tb 0.24836(5) 0.56949(3) 0.26551(3) 0.02603(17) Uani 1 1 d . .
Tb7 Tb 0.27598(5) 0.77317(3) 0.25951(3) 0.02904(18) Uani 1 1 d . .
Tb8 Tb 0.33735(6) 0.85845(3) 0.35458(3) 0.0387(2) Uani 1 1 d D .
P1 P 0.0959(3) 0.44485(16) 0.30354(16) 0.0316(9) Uani 1 1 d . .
P2 P 0.3818(3) 0.43542(17) 0.24006(17) 0.0367(10) Uani 1 1 d . .
P3 P 0.0838(3) 0.69238(16) 0.24150(16) 0.0328(10) Uani 1 1 d . .
P4 P 0.3552(3) 0.68775(16) 0.15958(16) 0.0322(9) Uani 1 1 d . .
P5 P 0.1544(3) 0.89748(16) 0.31119(19) 0.0412(11) Uani 1 1 d . .
P6 P 0.4157(3) 0.90277(16) 0.21417(19) 0.0415(11) Uani 1 1 d . .
O1 O 0.1834(9) 0.3831(5) 0.1570(5) 0.067(4) Uani 1 1 d . .
O1A O 0.4015(9) 0.9362(4) 0.3760(5) 0.058(3) Uani 1 1 d . .
O1H2 O 0.3820(6) 0.5855(4) 0.3013(4) 0.038(3) Uani 1 1 d . .
H1HA H 0.4277 0.6039 0.2761 0.057 Uiso 1 1 d R U
H1HB H 0.4092 0.5529 0.3154 0.057 Uiso 1 1 d R U
O1OH O 0.2474(7) 0.5588(3) 0.1773(4) 0.033(2) Uani 1 1 d . .
O1P1 O 0.1347(6) 0.5016(4) 0.2693(4) 0.029(2) Uani 1 1 d . .
O1P2 O 0.3221(7) 0.4354(4) 0.2000(4) 0.045(3) Uani 1 1 d . .
O1P3 O 0.0875(7) 0.7214(3) 0.1832(4) 0.0331(14) Uani 1 1 d . U
O1P4 O 0.2836(6) 0.6878(3) 0.1261(4) 0.0316(14) Uani 1 1 d . .
O1P5 O 0.1528(7) 0.9278(4) 0.2544(4) 0.047(3) Uani 1 1 d . .
O1P6 O 0.3655(7) 0.9586(4) 0.1893(4) 0.045(3) Uani 1 1 d . .
O2 O 0.0196(8) 0.4713(5) 0.1644(5) 0.059(3) Uani 1 1 d . .
O2H2 O 0.2273(7) 0.7163(3) 0.3485(4) 0.037(3) Uani 1 1 d . .
H2HA H 0.2758 0.7115 0.3639 0.055 Uiso 1 1 d R U
H2HB H 0.2118 0.6834 0.3469 0.055 Uiso 1 1 d R U
O2OH O 0.1771(7) 0.8281(3) 0.1999(4) 0.037(3) Uani 1 1 d . .
O2P1 O 0.1555(6) 0.4166(3) 0.3424(4) 0.031(2) Uani 1 1 d . .
O2P2 O 0.3749(7) 0.3835(3) 0.2844(4) 0.036(3) Uani 1 1 d . .
O2P3 O 0.1425(7) 0.7196(4) 0.2686(4) 0.0331(14) Uani 1 1 d . .
O2P4 O 0.3274(6) 0.7458(3) 0.1760(4) 0.0316(14) Uani 1 1 d . .
O2P5 O 0.2106(8) 0.9281(4) 0.3378(4) 0.049(3) Uani 1 1 d . .
O2P6 O 0.4185(7) 0.9013(4) 0.2719(4) 0.045(3) Uani 1 1 d . .
O3 O 0.0439(8) 0.5579(4) 0.1655(4) 0.048(3) Uani 1 1 d . .
O3P1 O 0.0960(7) 0.4083(4) 0.2629(4) 0.038(3) Uani 1 1 d . .
O3P2 O 0.3454(6) 0.4841(3) 0.2708(4) 0.030(2) Uani 1 1 d . .
O3P3 O 0.1176(7) 0.6291(4) 0.2388(4) 0.0331(14) Uani 1 1 d . U
O3P4 O 0.3457(6) 0.6384(3) 0.2073(4) 0.0316(14) Uani 1 1 d . .
O3P5 O 0.2081(6) 0.8372(3) 0.3135(4) 0.032(2) Uani 1 1 d . .
O3P6 O 0.3582(7) 0.8554(4) 0.2072(4) 0.038(3) Uani 1 1 d . .
O4 O 0.2361(8) 0.5053(4) 0.0916(4) 0.053(3) Uani 1 1 d . .
O5 O 0.2104(8) 0.5979(5) 0.0688(4) 0.055(3) Uani 1 1 d . .
O6 O 0.0221(9) 0.6779(5) 0.0922(5) 0.072(4) Uani 1 1 d . .
O7 O 0.1414(8) 0.7324(4) 0.0746(5) 0.055(3) Uani 1 1 d . .
O8 O 0.0717(8) 0.8513(5) 0.1140(5) 0.062(4) Uani 1 1 d . .
O9 O 0.0909(9) 0.9297(5) 0.1409(5) 0.065(4) Uani 1 1 d . .
O10 O 0.2939(9) 0.8204(5) 0.0396(5) 0.068(4) Uani 1 1 d . .
O11 O 0.2961(7) 0.8736(4) 0.0943(4) 0.044(3) Uani 1 1 d . .
O12 O 0.2688(10) 1.0024(5) 0.0953(6) 0.077(4) Uani 1 1 d . .
O13 O 0.1772(10) 1.0238(5) 0.1666(6) 0.070(4) Uani 1 1 d . .
O14 O 0.2828(7) 0.3230(4) 0.3976(4) 0.037(3) Uani 1 1 d . .
O15 O 0.2505(8) 0.3826(4) 0.4510(4) 0.043(3) Uani 1 1 d . .
O16 O 0.4597(7) 0.3928(4) 0.3791(4) 0.041(3) Uani 1 1 d . .
O17 O 0.4164(7) 0.4838(3) 0.3756(4) 0.033(2) Uani 1 1 d . .
O18 O 0.2189(6) 0.5156(3) 0.3623(4) 0.025(2) Uani 1 1 d . .
O19 O 0.1703(7) 0.6063(3) 0.3466(4) 0.031(2) Uani 1 1 d . .
O20 O 0.4193(7) 0.7073(4) 0.2737(4) 0.040(3) Uani 1 1 d . .
O21 O 0.4017(7) 0.7794(4) 0.3125(4) 0.032(2) Uani 1 1 d . .
O22 O 0.2713(8) 0.7748(4) 0.4171(4) 0.046(3) Uani 1 1 d . .
O23 O 0.2477(8) 0.8535(4) 0.4486(5) 0.059(4) Uani 1 1 d . .
O24 O 0.4757(9) 0.8503(4) 0.3907(5) 0.066(4) Uani 1 1 d . .
N2 N 0.2256(11) 0.3065(6) 0.2895(8) 0.104(7) Uani 1 1 d D .
H2A H 0.2394 0.3088 0.2543 0.124 Uiso 1 1 calc R U
H2B H 0.2784 0.3144 0.2986 0.124 Uiso 1 1 calc R U
H2C H 0.1753 0.3313 0.2988 0.124 Uiso 1 1 calc R U
N5 N 0.4967(13) 0.7287(7) 0.6782(8) 0.155(8) Uani 1 1 d D U
H5A H 0.5238 0.7121 0.6506 0.186 Uiso 1 1 calc R U
H5B H 0.4493 0.7077 0.7008 0.186 Uiso 1 1 calc R U
H5C H 0.5427 0.7315 0.6950 0.186 Uiso 1 1 calc R U
C1 C 0.2623(18) 0.3592(10) 0.1176(10) 0.133(10) Uani 1 1 d D U
H1A H 0.3064 0.3321 0.1355 0.160 Uiso 1 1 calc R U
H1B H 0.3006 0.3893 0.0929 0.160 Uiso 1 1 calc R U
C1P1 C -0.0288(11) 0.4606(6) 0.3401(6) 0.037(4) Uani 1 1 d . .
C1P2 C 0.5104(11) 0.4439(6) 0.2061(6) 0.041(4) Uani 1 1 d . .
C1P3 C -0.0459(11) 0.6967(6) 0.2760(7) 0.042(2) Uani 1 1 d . .
C1P4 C 0.4767(11) 0.6875(6) 0.1206(6) 0.042(4) Uani 1 1 d . .
C1P5 C 0.0295(11) 0.8890(6) 0.3493(7) 0.042(2) Uani 1 1 d . .
C1P6 C 0.5448(11) 0.8968(6) 0.1743(7) 0.042(2) Uani 1 1 d . .
C2 C 0.211(2) 0.3292(11) 0.0878(11) 0.183(14) Uani 1 1 d D U
H2 H 0.1721 0.2995 0.1140 0.220 Uiso 1 1 calc R U
C2P1 C -0.0993(11) 0.4824(6) 0.3022(6) 0.046(4) Uani 1 1 d . .
H2PA H -0.0742 0.5155 0.2765 0.069 Uiso 1 1 calc R U
H2PB H -0.1637 0.4923 0.3227 0.069 Uiso 1 1 calc R U
H2PC H -0.1037 0.4529 0.2841 0.069 Uiso 1 1 calc R U
C2P2 C 0.5171(12) 0.4984(7) 0.1667(6) 0.061(5) Uani 1 1 d . .
H2PD H 0.4797 0.4977 0.1412 0.092 Uiso 1 1 calc R U
H2PE H 0.5850 0.5038 0.1486 0.092 Uiso 1 1 calc R U
H2PF H 0.4908 0.5293 0.1847 0.092 Uiso 1 1 calc R U
C2P3 C -0.0921(11) 0.7574(6) 0.2607(7) 0.057(3) Uani 1 1 d . .
H2PG H -0.0571 0.7840 0.2698 0.086 Uiso 1 1 calc R U
H2PH H -0.1602 0.7594 0.2798 0.086 Uiso 1 1 calc R U
H2PI H -0.0879 0.7667 0.2230 0.086 Uiso 1 1 calc R U
C2P4 C 0.4946(12) 0.6419(6) 0.0874(7) 0.060(5) Uani 1 1 d . .
H2PJ H 0.4831 0.6052 0.1107 0.090 Uiso 1 1 calc R U
H2PK H 0.5617 0.6418 0.0667 0.090 Uiso 1 1 calc R U
H2PL H 0.4505 0.6498 0.0640 0.090 Uiso 1 1 calc R U
C2P5 C -0.0241(12) 0.9507(7) 0.3519(8) 0.076(6) Uani 1 1 d . .
H2PM H 0.0105 0.9708 0.3682 0.114 Uiso 1 1 calc R U
H2PN H -0.0909 0.9469 0.3727 0.114 Uiso 1 1 calc R U
H2PO H -0.0244 0.9716 0.3164 0.114 Uiso 1 1 calc R U
C2P6 C 0.5980(15) 0.8402(8) 0.1958(9) 0.104(2) Uani 1 1 d . .
H2PP H 0.5982 0.8382 0.2324 0.157 Uiso 1 1 calc R U
H2PQ H 0.6648 0.8380 0.1749 0.157 Uiso 1 1 calc R U
H2PR H 0.5642 0.8088 0.1935 0.157 Uiso 1 1 calc R U
C3 C 0.140(2) 0.3726(13) 0.0636(14) 0.250(8) Uani 1 1 d D U
H3A H 0.0948 0.3889 0.0911 0.375 Uiso 1 1 calc R U
H3B H 0.1041 0.3545 0.0462 0.375 Uiso 1 1 calc R U
H3C H 0.1765 0.4023 0.0378 0.375 Uiso 1 1 calc R U
C3P1 C -0.0313(11) 0.5049(6) 0.3717(6) 0.047(4) Uani 1 1 d . .
H3PA H 0.0078 0.4909 0.3975 0.071 Uiso 1 1 calc R U
H3PB H -0.0983 0.5134 0.3898 0.071 Uiso 1 1 calc R U
H3PC H -0.0049 0.5390 0.3481 0.071 Uiso 1 1 calc R U
C3P2 C 0.5686(11) 0.4450(7) 0.2474(7) 0.061(5) Uani 1 1 d . .
H3PD H 0.5420 0.4760 0.2652 0.092 Uiso 1 1 calc R U
H3PE H 0.6368 0.4502 0.2297 0.092 Uiso 1 1 calc R U
H3PF H 0.5635 0.4095 0.2731 0.092 Uiso 1 1 calc R U
C3P3 C -0.0572(11) 0.6823(6) 0.3371(7) 0.057(3) Uani 1 1 d . .
H3PG H -0.0306 0.6439 0.3477 0.086 Uiso 1 1 calc R U
H3PH H -0.1259 0.6855 0.3548 0.086 Uiso 1 1 calc R U
H3PI H -0.0221 0.7084 0.3469 0.086 Uiso 1 1 calc R U
C3P4 C 0.5506(11) 0.6754(7) 0.1559(7) 0.063(5) Uani 1 1 d . .
H3PJ H 0.5420 0.7049 0.1760 0.095 Uiso 1 1 calc R U
H3PK H 0.6166 0.6745 0.1338 0.095 Uiso 1 1 calc R U
H3PL H 0.5395 0.6391 0.1800 0.095 Uiso 1 1 calc R U
C3P5 C 0.0267(13) 0.8561(6) 0.4055(7) 0.065(6) Uani 1 1 d . .
H3PM H 0.0604 0.8191 0.4043 0.097 Uiso 1 1 calc R U
H3PN H -0.0407 0.8518 0.4250 0.097 Uiso 1 1 calc R U
H3PO H 0.0587 0.8766 0.4229 0.097 Uiso 1 1 calc R U
C3P6 C 0.5974(15) 0.9467(8) 0.1818(9) 0.104(2) Uani 1 1 d . .
H3PP H 0.5647 0.9825 0.1689 0.157 Uiso 1 1 calc R U
H3PQ H 0.6652 0.9453 0.1621 0.157 Uiso 1 1 calc R U
H3PR H 0.5947 0.9429 0.2190 0.157 Uiso 1 1 calc R U
C4 C 0.289(2) 0.3005(13) 0.0493(13) 0.250(8) Uani 1 1 d D U
H4A H 0.3278 0.3289 0.0233 0.375 Uiso 1 1 calc R U
H4B H 0.2577 0.2801 0.0314 0.375 Uiso 1 1 calc R U
H4C H 0.3308 0.2743 0.0686 0.375 Uiso 1 1 calc R U
C4P1 C -0.0707(11) 0.4054(6) 0.3778(6) 0.048(4) Uani 1 1 d . .
H4PA H -0.0718 0.3777 0.3571 0.073 Uiso 1 1 calc R U
H4PB H -0.1367 0.4140 0.3972 0.073 Uiso 1 1 calc R U
H4PC H -0.0297 0.3903 0.4024 0.073 Uiso 1 1 calc R U
C4P2 C 0.5480(12) 0.3932(7) 0.1779(7) 0.070(6) Uani 1 1 d . .
H4PD H 0.5413 0.3580 0.2039 0.105 Uiso 1 1 calc R U
H4PE H 0.6163 0.3967 0.1596 0.105 Uiso 1 1 calc R U
H4PF H 0.5098 0.3933 0.1525 0.105 Uiso 1 1 calc R U
C4P3 C -0.1008(11) 0.6548(6) 0.2575(7) 0.057(3) Uani 1 1 d . .
H4PG H -0.0942 0.6659 0.2196 0.086 Uiso 1 1 calc R U
H4PH H -0.1696 0.6563 0.2755 0.086 Uiso 1 1 calc R U
H4PI H -0.0723 0.6165 0.2661 0.086 Uiso 1 1 calc R U
C4P4 C 0.4968(12) 0.7450(6) 0.0795(7) 0.063(5) Uani 1 1 d . .
H4PJ H 0.4515 0.7516 0.0567 0.094 Uiso 1 1 calc R U
H4PK H 0.5633 0.7430 0.0583 0.094 Uiso 1 1 calc R U
H4PL H 0.4879 0.7756 0.0983 0.094 Uiso 1 1 calc R U
C4P5 C -0.0222(11) 0.8556(6) 0.3241(7) 0.052(5) Uani 1 1 d . .
H4PM H -0.0238 0.8761 0.2886 0.079 Uiso 1 1 calc R U
H4PN H -0.0886 0.8504 0.3451 0.079 Uiso 1 1 calc R U
H4PO H 0.0126 0.8189 0.3225 0.079 Uiso 1 1 calc R U
C4P6 C 0.5458(13) 0.8994(7) 0.1173(7) 0.071(6) Uani 1 1 d . .
H4PP H 0.5112 0.8684 0.1150 0.107 Uiso 1 1 calc R U
H4PQ H 0.6129 0.8965 0.0970 0.107 Uiso 1 1 calc R U
H4PR H 0.5139 0.9351 0.1032 0.107 Uiso 1 1 calc R U
C5 C -0.0065(14) 0.5228(8) 0.1579(7) 0.054(2) Uani 1 1 d . .
C6 C -0.0986(13) 0.5411(7) 0.1358(8) 0.058(5) Uani 1 1 d . .
C7 C -0.0634(15) 0.5576(9) 0.0745(9) 0.104(2) Uani 1 1 d . .
H7A H -0.0243 0.5901 0.0649 0.157 Uiso 1 1 calc R U
H7B H -0.1197 0.5669 0.0591 0.157 Uiso 1 1 calc R U
H7C H -0.0242 0.5261 0.0613 0.157 Uiso 1 1 calc R U
C8 C -0.1590(15) 0.5915(9) 0.1606(9) 0.104(2) Uani 1 1 d . .
H8A H -0.1756 0.5801 0.1989 0.157 Uiso 1 1 calc R U
H8B H -0.2185 0.6013 0.1481 0.157 Uiso 1 1 calc R U
H8C H -0.1200 0.6241 0.1501 0.157 Uiso 1 1 calc R U
C9 C -0.1677(15) 0.4931(9) 0.1526(9) 0.104(2) Uani 1 1 d . .
H9A H -0.1335 0.4598 0.1405 0.157 Uiso 1 1 calc R U
H9B H -0.2237 0.5047 0.1371 0.157 Uiso 1 1 calc R U
H9C H -0.1899 0.4844 0.1908 0.157 Uiso 1 1 calc R U
C10 C 0.2454(13) 0.5507(8) 0.0582(7) 0.054(2) Uani 1 1 d . .
C11 C 0.2991(14) 0.5495(8) 0.0004(8) 0.066(3) Uani 1 1 d . .
C12 C 0.3727(15) 0.5942(8) -0.0186(9) 0.104(2) Uani 1 1 d . .
H12A H 0.3397 0.6307 -0.0141 0.157 Uiso 1 1 calc R U
H12B H 0.4037 0.5957 -0.0557 0.157 Uiso 1 1 calc R U
H12C H 0.4220 0.5849 0.0019 0.157 Uiso 1 1 calc R U
C13 C 0.2260(15) 0.5601(9) -0.0335(9) 0.104(2) Uani 1 1 d . .
H13A H 0.1805 0.5305 -0.0212 0.157 Uiso 1 1 calc R U
H13B H 0.2601 0.5603 -0.0700 0.157 Uiso 1 1 calc R U
H13C H 0.1905 0.5965 -0.0312 0.157 Uiso 1 1 calc R U
C14 C 0.353(2) 0.4868(10) -0.0025(10) 0.163(14) Uani 1 1 d . .
H14A H 0.4029 0.4796 0.0172 0.244 Uiso 1 1 calc R U
H14B H 0.3819 0.4849 -0.0391 0.244 Uiso 1 1 calc R U
H14C H 0.3047 0.4587 0.0126 0.244 Uiso 1 1 calc R U
C15 C 0.0705(14) 0.7210(8) 0.0647(7) 0.054(2) Uani 1 1 d . .
C16 C 0.0301(14) 0.7513(8) 0.0139(8) 0.066(3) Uani 1 1 d . .
C17 C -0.0752(16) 0.7556(9) 0.0238(10) 0.120(9) Uani 1 1 d . U
H17A H -0.0990 0.7180 0.0344 0.180 Uiso 1 1 calc R U
H17B H -0.0948 0.7755 -0.0081 0.180 Uiso 1 1 calc R U
H17C H -0.1024 0.7762 0.0519 0.180 Uiso 1 1 calc R U
C18 C 0.0621(17) 0.7151(8) -0.0247(10) 0.114(8) Uani 1 1 d . U
H18A H 0.1329 0.7096 -0.0330 0.170 Uiso 1 1 calc R U
H18B H 0.0408 0.7329 -0.0567 0.170 Uiso 1 1 calc R U
H18C H 0.0340 0.6788 -0.0101 0.170 Uiso 1 1 calc R U
C19 C 0.0794(14) 0.8091(7) -0.0079(8) 0.075(6) Uani 1 1 d . U
H19A H 0.0590 0.8324 0.0184 0.113 Uiso 1 1 calc R U
H19B H 0.0597 0.8284 -0.0400 0.113 Uiso 1 1 calc R U
H19C H 0.1500 0.8021 -0.0156 0.113 Uiso 1 1 calc R U
C20 C 0.0396(11) 0.8987(9) 0.1254(8) 0.062(6) Uani 1 1 d D .
C21 C -0.0672(13) 0.9235(9) 0.1198(10) 0.117(10) Uani 1 1 d D .
C22 C -0.060(2) 0.9861(10) 0.0913(11) 0.192(14) Uani 1 1 d D U
H22A H -0.0310 1.0059 0.1108 0.289 Uiso 1 1 calc R U
H22B H -0.1245 1.0033 0.0895 0.289 Uiso 1 1 calc R U
H22C H -0.0189 0.9884 0.0558 0.289 Uiso 1 1 calc R U
C23 C -0.1191(18) 0.9314(10) 0.1774(9) 0.145(11) Uani 1 1 d D U
H23A H -0.1191 0.8951 0.2018 0.218 Uiso 1 1 calc R U
H23B H -0.1859 0.9466 0.1785 0.218 Uiso 1 1 calc R U
H23C H -0.0842 0.9574 0.1875 0.218 Uiso 1 1 calc R U
C24 C -0.1228(16) 0.8808(9) 0.1086(10) 0.113(9) Uani 1 1 d . U
H24A H -0.0907 0.8719 0.0744 0.170 Uiso 1 1 calc R U
H24B H -0.1891 0.8963 0.1082 0.170 Uiso 1 1 calc R U
H24C H -0.1245 0.8466 0.1358 0.170 Uiso 1 1 calc R U
C25 C 0.3117(15) 0.8669(8) 0.0463(8) 0.066(6) Uani 1 1 d . .
C26 C 0.3465(13) 0.9122(6) -0.0009(7) 0.062(6) Uani 1 1 d D .
C27 C 0.2581(13) 0.9509(8) -0.0132(8) 0.100(5) Uani 1 1 d D .
H27A H 0.2106 0.9286 -0.0183 0.150 Uiso 1 1 calc R U
H27B H 0.2793 0.9792 -0.0451 0.150 Uiso 1 1 calc R U
H27C H 0.2286 0.9695 0.0161 0.150 Uiso 1 1 calc R U
C28 C 0.4242(14) 0.9458(8) 0.0068(8) 0.100(5) Uani 1 1 d D .
H28A H 0.3971 0.9634 0.0370 0.150 Uiso 1 1 calc R U
H28B H 0.4443 0.9748 -0.0247 0.150 Uiso 1 1 calc R U
H28C H 0.4803 0.9205 0.0130 0.150 Uiso 1 1 calc R U
C29 C 0.3811(16) 0.8859(8) -0.0496(8) 0.100(5) Uani 1 1 d D .
H29A H 0.4354 0.8584 -0.0451 0.150 Uiso 1 1 calc R U
H29B H 0.4022 0.9153 -0.0806 0.150 Uiso 1 1 calc R U
H29C H 0.3279 0.8675 -0.0540 0.150 Uiso 1 1 calc R U
C30 C 0.2209(18) 1.0414(7) 0.1231(10) 0.093(8) Uani 1 1 d D .
C31 C 0.2300(13) 1.1036(7) 0.0941(8) 0.126(10) Uani 1 1 d D .
C32 C 0.2590(15) 1.1095(9) 0.0352(7) 0.104(2) Uani 1 1 d D .
H32A H 0.3191 1.0865 0.0255 0.157 Uiso 1 1 calc R U
H32B H 0.2692 1.1488 0.0184 0.157 Uiso 1 1 calc R U
H32C H 0.2076 1.0969 0.0234 0.157 Uiso 1 1 calc R U
C33 C 0.1395(13) 1.1399(8) 0.1095(9) 0.104(2) Uani 1 1 d D .
H33A H 0.0845 1.1245 0.1035 0.157 Uiso 1 1 calc R U
H33B H 0.1473 1.1779 0.0885 0.157 Uiso 1 1 calc R U
H33C H 0.1277 1.1409 0.1467 0.157 Uiso 1 1 calc R U
C34 C 0.3212(13) 1.1259(8) 0.1018(9) 0.104(2) Uani 1 1 d D .
H34A H 0.3136 1.1254 0.1390 0.157 Uiso 1 1 calc R U
H34B H 0.3290 1.1643 0.0817 0.157 Uiso 1 1 calc R U
H34C H 0.3786 1.1020 0.0896 0.157 Uiso 1 1 calc R U
C35 C 0.2622(11) 0.3315(6) 0.4440(6) 0.035(4) Uani 1 1 d . .
C36 C 0.2457(13) 0.2829(6) 0.4925(7) 0.046(4) Uani 1 1 d . .
C37 C 0.1477(19) 0.2920(8) 0.5263(10) 0.158(15) Uani 1 1 d . .
H37A H 0.1431 0.3276 0.5375 0.236 Uiso 1 1 calc R U
H37B H 0.1367 0.2614 0.5572 0.236 Uiso 1 1 calc R U
H37C H 0.0987 0.2930 0.5066 0.236 Uiso 1 1 calc R U
C38 C 0.3192(18) 0.2845(7) 0.5228(9) 0.127(11) Uani 1 1 d . .
H38A H 0.3844 0.2780 0.5013 0.190 Uiso 1 1 calc R U
H38B H 0.3080 0.2553 0.5548 0.190 Uiso 1 1 calc R U
H38C H 0.3132 0.3212 0.5321 0.190 Uiso 1 1 calc R U
C39 C 0.2551(15) 0.2239(6) 0.4745(8) 0.087(8) Uani 1 1 d . .
H39A H 0.2093 0.2249 0.4529 0.131 Uiso 1 1 calc R U
H39B H 0.2406 0.1937 0.5056 0.131 Uiso 1 1 calc R U
H39C H 0.3212 0.2171 0.4543 0.131 Uiso 1 1 calc R U
C40 C 0.4764(11) 0.4391(6) 0.3863(6) 0.032(4) Uani 1 1 d . .
C41 C 0.5650(13) 0.4465(7) 0.4079(8) 0.054(5) Uani 1 1 d . .
C42 C 0.5896(13) 0.5060(6) 0.3967(9) 0.081(7) Uani 1 1 d . .
H42A H 0.6064 0.5203 0.3587 0.122 Uiso 1 1 calc R U
H42B H 0.6449 0.5083 0.4111 0.122 Uiso 1 1 calc R U
H42C H 0.5338 0.5286 0.4128 0.122 Uiso 1 1 calc R U
C43 C 0.529(2) 0.4241(9) 0.4670(10) 0.146(13) Uani 1 1 d . .
H43A H 0.4708 0.4468 0.4807 0.219 Uiso 1 1 calc R U
H43B H 0.5795 0.4263 0.4848 0.219 Uiso 1 1 calc R U
H43C H 0.5132 0.3851 0.4733 0.219 Uiso 1 1 calc R U
C44 C 0.6536(12) 0.4091(8) 0.3831(10) 0.098(9) Uani 1 1 d . .
H44A H 0.6369 0.3700 0.3921 0.148 Uiso 1 1 calc R U
H44B H 0.7094 0.4122 0.3968 0.148 Uiso 1 1 calc R U
H44C H 0.6698 0.4218 0.3449 0.148 Uiso 1 1 calc R U
C45 C 0.1845(9) 0.5614(5) 0.3794(5) 0.022(3) Uani 1 1 d . U
C46 C 0.1626(11) 0.5626(5) 0.4393(6) 0.033(4) Uani 1 1 d . .
C47 C 0.0691(10) 0.5980(6) 0.4546(6) 0.040(4) Uani 1 1 d . .
H47A H 0.0754 0.6361 0.4334 0.060 Uiso 1 1 calc R U
H47B H 0.0565 0.5993 0.4917 0.060 Uiso 1 1 calc R U
H47C H 0.0153 0.5815 0.4484 0.060 Uiso 1 1 calc R U
C48 C 0.2523(12) 0.5842(6) 0.4494(6) 0.054(5) Uani 1 1 d . .
H48A H 0.3093 0.5588 0.4400 0.081 Uiso 1 1 calc R U
H48B H 0.2404 0.5854 0.4865 0.081 Uiso 1 1 calc R U
H48C H 0.2637 0.6218 0.4280 0.081 Uiso 1 1 calc R U
C49 C 0.1502(12) 0.5007(5) 0.4742(6) 0.044(4) Uani 1 1 d . .
H49A H 0.0952 0.4850 0.4684 0.066 Uiso 1 1 calc R U
H49B H 0.1386 0.5021 0.5113 0.066 Uiso 1 1 calc R U
H49C H 0.2093 0.4770 0.4643 0.066 Uiso 1 1 calc R U
C50 C 0.4425(11) 0.7316(5) 0.3060(6) 0.036(4) Uani 1 1 d . .
C51 C 0.5284(14) 0.7037(8) 0.3322(8) 0.066(3) Uani 1 1 d . .
C52 C 0.5926(15) 0.6607(8) 0.3000(9) 0.104(2) Uani 1 1 d . .
H52A H 0.5526 0.6314 0.2993 0.157 Uiso 1 1 calc R U
H52B H 0.6455 0.6437 0.3166 0.157 Uiso 1 1 calc R U
H52C H 0.6197 0.6803 0.2641 0.157 Uiso 1 1 calc R U
C53 C 0.4793(15) 0.6769(9) 0.3860(9) 0.104(2) Uani 1 1 d . .
H53A H 0.4416 0.7056 0.4042 0.157 Uiso 1 1 calc R U
H53B H 0.5279 0.6577 0.4050 0.157 Uiso 1 1 calc R U
H53C H 0.4361 0.6497 0.3845 0.157 Uiso 1 1 calc R U
C54 C 0.6010(15) 0.7487(8) 0.3320(9) 0.104(2) Uani 1 1 d . .
H54A H 0.6309 0.7661 0.2958 0.157 Uiso 1 1 calc R U
H54B H 0.6515 0.7299 0.3497 0.157 Uiso 1 1 calc R U
H54C H 0.5648 0.7776 0.3505 0.157 Uiso 1 1 calc R U
C55 C 0.2402(13) 0.8016(8) 0.4568(7) 0.054(2) Uani 1 1 d . .
C56 C 0.1971(15) 0.7681(7) 0.5131(7) 0.065(6) Uani 1 1 d . .
C57 C 0.1099(18) 0.7329(9) 0.5108(10) 0.126(10) Uani 1 1 d . .
H57A H 0.0598 0.7588 0.4977 0.189 Uiso 1 1 calc R U
H57B H 0.0818 0.7118 0.5459 0.189 Uiso 1 1 calc R U
H57C H 0.1355 0.7068 0.4872 0.189 Uiso 1 1 calc R U
C58 C 0.2720(15) 0.7265(9) 0.5288(9) 0.104(2) Uani 1 1 d . .
H58A H 0.2882 0.6996 0.5056 0.157 Uiso 1 1 calc R U
H58B H 0.2480 0.7066 0.5650 0.157 Uiso 1 1 calc R U
H58C H 0.3300 0.7453 0.5263 0.157 Uiso 1 1 calc R U
C59 C 0.1635(15) 0.8043(9) 0.5510(9) 0.104(2) Uani 1 1 d . .
H59A H 0.2178 0.8241 0.5524 0.157 Uiso 1 1 calc R U
H59B H 0.1376 0.7815 0.5857 0.157 Uiso 1 1 calc R U
H59C H 0.1127 0.8315 0.5404 0.157 Uiso 1 1 calc R U
C60 C 0.4739(14) 0.9047(7) 0.3876(8) 0.065(6) Uani 1 1 d . .
C61 C 0.5534(18) 0.9281(9) 0.4071(11) 0.088(7) Uani 1 1 d . U
C62 C 0.5389(18) 0.9885(9) 0.4049(11) 0.130(9) Uani 1 1 d . U
H62A H 0.5522 1.0085 0.3682 0.196 Uiso 1 1 calc R U
H62B H 0.5830 0.9996 0.4226 0.196 Uiso 1 1 calc R U
H62C H 0.4718 0.9978 0.4223 0.196 Uiso 1 1 calc R U
C63 C 0.536(2) 0.9015(11) 0.4672(12) 0.157(12) Uani 1 1 d . U
H63A H 0.4681 0.9094 0.4845 0.236 Uiso 1 1 calc R U
H63B H 0.5783 0.9175 0.4826 0.236 Uiso 1 1 calc R U
H63C H 0.5502 0.8609 0.4720 0.236 Uiso 1 1 calc R U
C64 C 0.646(2) 0.9092(11) 0.3817(13) 0.167(12) Uani 1 1 d . U
H64A H 0.6507 0.8681 0.3889 0.251 Uiso 1 1 calc R U
H64B H 0.6948 0.9225 0.3945 0.251 Uiso 1 1 calc R U
H64C H 0.6557 0.9236 0.3438 0.251 Uiso 1 1 calc R U
C65 C 0.404(2) 0.8161(13) 0.6125(12) 0.250(8) Uani 1 1 d D U
H65A H 0.4502 0.8149 0.5791 0.375 Uiso 1 1 calc R U
H65B H 0.3829 0.8552 0.6146 0.375 Uiso 1 1 calc R U
H65C H 0.3474 0.7958 0.6151 0.375 Uiso 1 1 calc R U
C66 C 0.452(2) 0.7885(9) 0.6581(12) 0.191(10) Uani 1 1 d D U
H66 H 0.4029 0.7966 0.6897 0.229 Uiso 1 1 calc R U
C67 C 0.524(2) 0.8343(11) 0.6463(15) 0.250(8) Uani 1 1 d D U
H67A H 0.5605 0.8269 0.6733 0.375 Uiso 1 1 calc R U
H67B H 0.4875 0.8709 0.6460 0.375 Uiso 1 1 calc R U
H67C H 0.5681 0.8344 0.6120 0.375 Uiso 1 1 calc R U
C68 C 0.100(2) 0.2577(14) 0.3551(14) 0.250(8) Uani 1 1 d D U
H68A H 0.1086 0.2811 0.3784 0.375 Uiso 1 1 calc R U
H68B H 0.0758 0.2220 0.3760 0.375 Uiso 1 1 calc R U
H68C H 0.0542 0.2771 0.3346 0.375 Uiso 1 1 calc R U
C69 C 0.198(2) 0.2467(11) 0.3179(11) 0.191(10) Uani 1 1 d D U
H69 H 0.2478 0.2234 0.3352 0.229 Uiso 1 1 calc R U
C70 C 0.174(2) 0.2235(13) 0.2731(13) 0.250(8) Uani 1 1 d D U
H70A H 0.1222 0.2476 0.2601 0.375 Uiso 1 1 calc R U
H70B H 0.1536 0.1853 0.2869 0.375 Uiso 1 1 calc R U
H70C H 0.2322 0.2233 0.2444 0.375 Uiso 1 1 calc R U

loop_
_atom_site_aniso_label
_atom_site_aniso_U_11
_atom_site_aniso_U_22
_atom_site_aniso_U_33
_atom_site_aniso_U_23
_atom_site_aniso_U_13
_atom_site_aniso_U_12
Tb1 0.0526(6) 0.0535(5) 0.0200(5) -0.0075(4) -0.0140(4) -0.0167(4)
Tb2 0.0370(5) 0.0547(5) 0.0215(4) 0.0050(3) -0.0162(4) -0.0170(4)
Tb3 0.0372(5) 0.0538(5) 0.0300(5) 0.0162(4) -0.0202(4) -0.0167(4)
Tb4 0.0436(5) 0.0408(4) 0.0446(6) 0.0177(4) -0.0210(4) -0.0072(4)
Tb5 0.0352(5) 0.0327(4) 0.0196(4) -0.0041(3) -0.0107(3) -0.0034(3)
Tb6 0.0277(4) 0.0366(4) 0.0151(4) -0.0003(3) -0.0085(3) -0.0089(3)
Tb7 0.0280(4) 0.0323(4) 0.0261(4) 0.0060(3) -0.0138(3) -0.0064(3)
Tb8 0.0502(5) 0.0279(4) 0.0405(5) 0.0023(3) -0.0209(4) -0.0075(4)
P1 0.037(3) 0.042(2) 0.017(2) -0.0063(17) -0.0053(18) -0.0115(19)
P2 0.043(3) 0.048(2) 0.021(2) -0.0094(19) -0.007(2) -0.003(2)
P3 0.026(2) 0.045(2) 0.023(2) 0.0083(17) -0.0088(18) -0.0066(18)
P4 0.029(2) 0.048(2) 0.018(2) 0.0042(17) -0.0083(18) -0.0107(19)
P5 0.044(3) 0.031(2) 0.047(3) 0.0030(19) -0.019(2) -0.001(2)
P6 0.039(3) 0.039(2) 0.043(3) 0.0122(19) -0.017(2) -0.014(2)
O1 0.102(11) 0.074(8) 0.044(9) -0.033(7) -0.033(8) -0.009(7)
O1A 0.096(10) 0.033(6) 0.058(9) -0.005(5) -0.043(8) -0.008(6)
O1H2 0.031(6) 0.053(6) 0.038(7) 0.000(5) -0.021(5) -0.022(5)
O1OH 0.052(7) 0.042(5) 0.014(6) -0.003(4) -0.021(5) -0.010(5)
O1P1 0.032(6) 0.045(5) 0.017(6) -0.007(4) -0.005(5) -0.026(5)
O1P2 0.054(8) 0.056(6) 0.033(7) -0.018(5) -0.014(6) -0.003(6)
O1P3 0.038(3) 0.040(3) 0.021(3) 0.003(2) -0.009(3) -0.011(2)
O1P4 0.028(3) 0.042(3) 0.025(4) 0.007(3) -0.010(3) -0.018(3)
O1P5 0.047(7) 0.036(5) 0.046(8) 0.010(5) -0.010(6) 0.008(5)
O1P6 0.046(7) 0.039(6) 0.049(8) 0.005(5) -0.018(6) -0.012(5)
O2 0.051(8) 0.086(8) 0.050(9) -0.015(7) -0.017(7) -0.025(7)
O2H2 0.058(7) 0.020(5) 0.035(7) 0.003(4) -0.017(6) -0.014(5)
O2OH 0.051(7) 0.035(5) 0.021(6) 0.006(4) -0.014(5) -0.001(5)
O2P1 0.032(6) 0.035(5) 0.030(6) -0.002(4) -0.012(5) -0.015(4)
O2P2 0.050(7) 0.027(5) 0.028(7) -0.006(4) 0.000(5) -0.006(5)
O2P3 0.038(3) 0.040(3) 0.021(3) 0.003(2) -0.009(3) -0.011(2)
O2P4 0.028(3) 0.042(3) 0.025(4) 0.007(3) -0.010(3) -0.018(3)
O2P5 0.055(8) 0.035(5) 0.056(9) 0.001(5) -0.023(6) 0.000(5)
O2P6 0.042(7) 0.042(6) 0.057(8) -0.002(5) -0.018(6) -0.027(5)
O3 0.068(8) 0.056(6) 0.023(7) 0.000(5) -0.018(6) -0.013(6)
O3P1 0.038(6) 0.057(6) 0.022(6) -0.011(5) 0.003(5) -0.028(5)
O3P2 0.031(6) 0.032(5) 0.030(6) -0.007(4) -0.009(5) -0.002(4)
O3P3 0.038(3) 0.040(3) 0.021(3) 0.003(2) -0.009(3) -0.011(2)
O3P4 0.028(3) 0.042(3) 0.025(4) 0.007(3) -0.010(3) -0.018(3)
O3P5 0.030(6) 0.032(5) 0.030(6) 0.004(4) -0.006(5) -0.010(4)
O3P6 0.028(6) 0.040(5) 0.039(7) 0.015(5) -0.011(5) -0.012(5)
O4 0.073(9) 0.074(7) 0.013(6) -0.004(6) -0.006(6) -0.024(6)
O5 0.065(8) 0.071(7) 0.030(7) 0.001(6) -0.014(6) -0.026(6)
O6 0.068(9) 0.078(8) 0.080(11) 0.015(7) -0.059(8) -0.015(7)
O7 0.043(7) 0.075(8) 0.055(9) 0.012(6) -0.037(7) -0.029(6)
O8 0.053(8) 0.081(9) 0.056(9) 0.005(7) -0.036(7) -0.008(7)
O9 0.049(8) 0.073(8) 0.056(9) 0.038(6) -0.028(7) -0.007(7)
O10 0.073(10) 0.089(9) 0.040(9) 0.018(7) -0.022(7) -0.038(8)
O11 0.040(7) 0.052(6) 0.035(7) 0.010(5) -0.005(6) -0.025(5)
O12 0.088(11) 0.061(8) 0.077(12) 0.019(7) -0.036(9) -0.012(7)
O13 0.084(11) 0.059(8) 0.059(10) 0.018(7) -0.031(9) -0.005(7)
O14 0.045(7) 0.034(5) 0.034(7) 0.000(5) -0.015(5) -0.006(5)
O15 0.076(8) 0.033(5) 0.014(6) 0.001(4) -0.006(5) -0.001(5)
O16 0.041(7) 0.040(6) 0.046(8) -0.009(5) -0.015(6) -0.010(5)
O17 0.032(6) 0.034(5) 0.036(7) 0.008(4) -0.017(5) -0.024(5)
O18 0.027(6) 0.025(5) 0.021(6) -0.003(4) -0.005(4) -0.002(4)
O19 0.047(7) 0.030(5) 0.012(5) 0.002(4) -0.005(5) -0.005(4)
O20 0.030(6) 0.046(6) 0.048(8) -0.003(5) -0.019(6) -0.008(5)
O21 0.042(6) 0.033(5) 0.019(6) 0.007(4) -0.012(5) -0.005(5)
O22 0.079(9) 0.035(5) 0.024(7) 0.007(5) -0.021(6) -0.011(5)
O23 0.090(10) 0.024(5) 0.063(9) -0.005(5) -0.023(7) -0.004(6)
O24 0.088(10) 0.047(7) 0.082(11) -0.012(7) -0.059(8) 0.008(7)
N2 0.070(13) 0.091(12) 0.17(2) -0.087(14) -0.002(13) -0.021(10)
N5 0.147(11) 0.103(9) 0.185(12) -0.080(9) 0.044(8) 0.025(8)
C1 0.147(13) 0.126(12) 0.137(13) -0.043(9) -0.036(9) -0.014(9)
C1P1 0.053(11) 0.043(8) 0.012(8) 0.003(6) -0.001(7) -0.025(8)
C1P2 0.035(10) 0.052(9) 0.030(10) -0.010(8) 0.007(8) -0.005(8)
C1P3 0.034(6) 0.042(5) 0.046(7) 0.011(4) -0.014(5) -0.022(4)
C1P4 0.036(10) 0.044(9) 0.032(10) 0.025(7) -0.006(8) -0.015(7)
C1P5 0.034(6) 0.042(5) 0.046(7) 0.011(4) -0.014(5) -0.022(4)
C1P6 0.034(6) 0.042(5) 0.046(7) 0.011(4) -0.014(5) -0.022(4)
C2 0.184(16) 0.176(16) 0.186(16) -0.044(10) -0.033(10) -0.008(9)
C2P1 0.047(11) 0.052(9) 0.043(12) 0.003(8) -0.027(9) -0.006(8)
C2P2 0.065(13) 0.084(13) 0.023(11) -0.006(9) 0.004(9) -0.003(10)
C2P3 0.029(6) 0.061(6) 0.073(9) 0.006(6) -0.008(5) -0.015(5)
C2P4 0.064(13) 0.061(11) 0.044(13) -0.012(9) 0.021(10) -0.032(9)
C2P5 0.068(14) 0.071(12) 0.068(16) 0.008(11) -0.010(12) 0.019(11)
C2P6 0.089(5) 0.121(5) 0.097(6) 0.009(4) -0.031(4) -0.025(4)
C3 0.254(9) 0.248(8) 0.249(9) -0.052(4) -0.058(4) -0.021(4)
C3P1 0.044(11) 0.078(11) 0.016(9) -0.011(8) 0.008(8) -0.023(9)
C3P2 0.029(10) 0.103(14) 0.050(14) -0.025(11) 0.006(9) -0.008(10)
C3P3 0.029(6) 0.061(6) 0.073(9) 0.006(6) -0.008(5) -0.015(5)
C3P4 0.025(10) 0.093(13) 0.059(14) -0.006(11) 0.000(9) 0.003(9)
C3P5 0.071(14) 0.040(9) 0.071(16) -0.006(9) -0.005(11) 0.009(9)
C3P6 0.089(5) 0.121(5) 0.097(6) 0.009(4) -0.031(4) -0.025(4)
C4 0.254(9) 0.248(8) 0.249(9) -0.052(4) -0.058(4) -0.021(4)
C4P1 0.029(10) 0.067(10) 0.051(12) 0.009(9) -0.023(9) -0.019(8)
C4P2 0.071(14) 0.091(14) 0.037(13) -0.030(11) 0.013(10) 0.012(11)
C4P3 0.029(6) 0.061(6) 0.073(9) 0.006(6) -0.008(5) -0.015(5)
C4P4 0.060(13) 0.053(10) 0.055(14) 0.015(9) 0.009(10) -0.028(9)
C4P5 0.031(10) 0.062(10) 0.059(14) -0.008(9) 0.001(9) -0.018(8)
C4P6 0.080(15) 0.075(12) 0.039(13) 0.005(10) 0.009(11) -0.016(11)
C5 0.064(7) 0.071(6) 0.029(6) -0.003(5) -0.021(5) -0.007(5)
C6 0.054(12) 0.069(11) 0.064(14) 0.000(10) -0.042(11) -0.019(10)
C7 0.089(5) 0.121(5) 0.097(6) 0.009(4) -0.031(4) -0.025(4)
C8 0.089(5) 0.121(5) 0.097(6) 0.009(4) -0.031(4) -0.025(4)
C9 0.089(5) 0.121(5) 0.097(6) 0.009(4) -0.031(4) -0.025(4)
C10 0.064(7) 0.071(6) 0.029(6) -0.003(5) -0.021(5) -0.007(5)
C11 0.065(8) 0.087(8) 0.049(8) 0.004(6) -0.028(6) -0.022(7)
C12 0.089(5) 0.121(5) 0.097(6) 0.009(4) -0.031(4) -0.025(4)
C13 0.089(5) 0.121(5) 0.097(6) 0.009(4) -0.031(4) -0.025(4)
C14 0.21(3) 0.17(3) 0.09(2) -0.09(2) 0.08(2) -0.08(2)
C15 0.064(7) 0.071(6) 0.029(6) -0.003(5) -0.021(5) -0.007(5)
C16 0.065(8) 0.087(8) 0.049(8) 0.004(6) -0.028(6) -0.022(7)
C17 0.102(11) 0.141(12) 0.124(12) -0.005(9) -0.057(9) -0.015(9)
C18 0.138(12) 0.094(11) 0.110(12) -0.022(9) -0.029(9) -0.015(8)
C19 0.089(10) 0.079(9) 0.065(10) -0.002(7) -0.037(8) -0.019(8)
C20 0.019(11) 0.089(15) 0.059(14) 0.035(11) -0.018(9) -0.015(10)
C21 0.062(17) 0.12(2) 0.15(3) -0.003(19) -0.027(18) 0.027(15)
C22 0.183(16) 0.197(16) 0.196(17) -0.019(10) -0.070(10) 0.006(9)
C23 0.134(13) 0.155(13) 0.143(14) -0.029(9) -0.036(9) 0.006(9)
C24 0.095(11) 0.132(12) 0.116(12) -0.026(9) -0.037(9) 0.008(9)
C25 0.082(16) 0.072(13) 0.031(13) 0.011(10) -0.005(11) -0.016(12)
C26 0.086(15) 0.056(11) 0.048(13) 0.020(9) -0.035(12) -0.036(11)
C27 0.128(13) 0.110(10) 0.061(10) 0.026(8) -0.033(9) -0.065(9)
C28 0.128(13) 0.110(10) 0.061(10) 0.026(8) -0.033(9) -0.065(9)
C29 0.128(13) 0.110(10) 0.061(10) 0.026(8) -0.033(9) -0.065(9)
C30 0.11(2) 0.060(14) 0.10(2) 0.018(14) -0.031(18) -0.004(14)
C31 0.15(2) 0.093(17) 0.13(3) 0.015(17) -0.09(2) 0.042(17)
C32 0.089(5) 0.121(5) 0.097(6) 0.009(4) -0.031(4) -0.025(4)
C33 0.089(5) 0.121(5) 0.097(6) 0.009(4) -0.031(4) -0.025(4)
C34 0.089(5) 0.121(5) 0.097(6) 0.009(4) -0.031(4) -0.025(4)
C35 0.047(10) 0.037(8) 0.022(9) -0.007(7) -0.014(8) 0.004(7)
C36 0.068(13) 0.036(8) 0.040(12) 0.001(8) -0.019(10) -0.024(8)
C37 0.21(3) 0.056(13) 0.11(2) 0.010(13) 0.09(2) -0.004(16)
C38 0.22(3) 0.069(13) 0.13(2) 0.050(13) -0.14(2) -0.074(16)
C39 0.14(2) 0.036(10) 0.057(15) -0.001(9) 0.022(14) -0.010(11)
C40 0.037(10) 0.037(8) 0.018(9) 0.004(6) -0.004(7) -0.006(7)
C41 0.054(12) 0.052(10) 0.069(15) -0.001(9) -0.047(11) -0.004(9)
C42 0.072(15) 0.050(11) 0.14(2) -0.010(12) -0.064(15) -0.010(10)
C43 0.22(3) 0.118(19) 0.15(3) 0.035(18) -0.16(3) -0.08(2)
C44 0.031(12) 0.110(17) 0.16(3) -0.037(17) -0.038(14) 0.017(12)
C45 0.013(6) 0.028(6) 0.027(7) 0.000(5) -0.010(5) -0.013(5)
C46 0.043(10) 0.030(7) 0.022(9) -0.004(6) -0.004(7) 0.002(7)
C47 0.057(11) 0.048(9) 0.021(9) -0.011(7) -0.019(8) 0.002(8)
C48 0.081(14) 0.058(10) 0.034(11) -0.015(8) -0.031(10) -0.005(10)
C49 0.079(13) 0.044(9) 0.014(9) 0.000(7) -0.020(9) -0.015(8)
C50 0.045(10) 0.020(7) 0.046(11) 0.017(7) -0.029(9) -0.017(7)
C51 0.065(8) 0.087(8) 0.049(8) 0.004(6) -0.028(6) -0.022(7)
C52 0.089(5) 0.121(5) 0.097(6) 0.009(4) -0.031(4) -0.025(4)
C53 0.089(5) 0.121(5) 0.097(6) 0.009(4) -0.031(4) -0.025(4)
C54 0.089(5) 0.121(5) 0.097(6) 0.009(4) -0.031(4) -0.025(4)
C55 0.064(7) 0.071(6) 0.029(6) -0.003(5) -0.021(5) -0.007(5)
C56 0.096(16) 0.057(11) 0.029(12) 0.005(9) -0.008(11) -0.001(11)
C57 0.19(3) 0.105(18) 0.10(2) 0.006(15) -0.04(2) -0.092(19)
C58 0.089(5) 0.121(5) 0.097(6) 0.009(4) -0.031(4) -0.025(4)
C59 0.089(5) 0.121(5) 0.097(6) 0.009(4) -0.031(4) -0.025(4)
C60 0.072(14) 0.056(11) 0.081(16) 0.009(10) -0.061(13) -0.007(10)
C61 0.093(10) 0.084(10) 0.099(11) -0.019(8) -0.042(8) -0.004(8)
C62 0.158(17) 0.088(13) 0.170(19) -0.023(13) -0.079(15) -0.024(13)
C63 0.190(19) 0.144(17) 0.18(2) -0.050(15) -0.071(16) -0.066(14)
C64 0.152(19) 0.162(18) 0.21(2) -0.080(16) -0.014(16) -0.066(15)
C65 0.254(9) 0.248(8) 0.249(9) -0.052(4) -0.058(4) -0.021(4)
C66 0.194(15) 0.205(15) 0.183(16) -0.030(12) -0.050(12) -0.051(12)
C67 0.254(9) 0.248(8) 0.249(9) -0.052(4) -0.058(4) -0.021(4)
C68 0.254(9) 0.248(8) 0.249(9) -0.052(4) -0.058(4) -0.021(4)
C69 0.194(15) 0.205(15) 0.183(16) -0.030(12) -0.050(12) -0.051(12)
C70 0.254(9) 0.248(8) 0.249(9) -0.052(4) -0.058(4) -0.021(4)

loop_
_atom_type_symbol
_atom_type_description
_atom_type_scat_dispersion_real
_atom_type_scat_dispersion_imag
_atom_type_scat_source
C C 0.0033 0.0016 'International Tables Vol C Tables 4.2.6.8 and 6.1.1.4'
H H 0.0000 0.0000 'International Tables Vol C Tables 4.2.6.8 and 6.1.1.4'
N N 0.0061 0.0033 'International Tables Vol C Tables 4.2.6.8 and 6.1.1.4'
O O 0.0106 0.0060 'International Tables Vol C Tables 4.2.6.8 and 6.1.1.4'
P P 0.1023 0.0942 'International Tables Vol C Tables 4.2.6.8 and 6.1.1.4'
Tb Tb -0.1723 4.1537 'International Tables Vol C Tables 4.2.6.8 and 6.1.1.4'

loop_
_geom_angle_atom_site_label_1
_geom_angle_atom_site_label_2
_geom_angle_atom_site_label_3
_geom_angle
Tb2 Tb1 Tb6 59.999(18)
P1 Tb1 Tb2 105.78(7)
P1 Tb1 Tb6 63.17(7)
O1 Tb1 Tb2 146.3(3)
O1 Tb1 Tb6 151.6(3)
O1 Tb1 P1 103.7(3)
O1 Tb1 O1P1 133.5(4)
O1 Tb1 O3 124.0(4)
O1 Tb1 O3P1 74.4(4)
O1 Tb1 C5 99.2(5)
O1OH Tb1 Tb2 36.6(2)
O1OH Tb1 Tb6 35.7(2)
O1OH Tb1 P1 98.3(2)
O1OH Tb1 O1 150.3(4)
O1OH Tb1 O1P1 69.0(3)
O1OH Tb1 O2 123.1(4)
O1OH Tb1 O3 72.6(3)
O1OH Tb1 O3P1 128.3(3)
O1OH Tb1 C5 98.1(4)
O1P1 Tb1 Tb2 78.1(2)
O1P1 Tb1 Tb6 35.8(2)
O1P1 Tb1 P1 30.1(2)
O1P1 Tb1 O3 80.5(3)
O1P1 Tb1 C5 93.4(4)
O1P2 Tb1 Tb2 117.6(2)
O1P2 Tb1 Tb6 73.9(2)
O1P2 Tb1 P1 85.8(3)
O1P2 Tb1 O1 80.3(4)
O1P2 Tb1 O1OH 81.5(3)
O1P2 Tb1 O1P1 88.4(3)
O1P2 Tb1 O2 154.9(4)
O1P2 Tb1 O3 154.1(3)
O1P2 Tb1 O3P1 88.1(4)
O1P2 Tb1 O4 95.9(4)
O1P2 Tb1 C5 177.9(5)
O2 Tb1 Tb2 86.6(3)
O2 Tb1 Tb6 128.1(3)
O2 Tb1 P1 94.1(3)
O2 Tb1 O1 75.3(4)
O2 Tb1 O1P1 104.0(3)
O2 Tb1 O3 51.0(3)
O2 Tb1 O3P1 79.7(4)
O2 Tb1 C5 25.2(4)
O3 Tb1 Tb2 37.2(2)
O3 Tb1 Tb6 83.6(2)
O3 Tb1 P1 95.5(2)
O3 Tb1 C5 25.8(4)
O3P1 Tb1 Tb2 130.5(2)
O3P1 Tb1 Tb6 92.7(2)
O3P1 Tb1 P1 30.2(2)
O3P1 Tb1 O1P1 60.1(3)
O3P1 Tb1 O3 106.0(3)
O3P1 Tb1 C5 93.8(4)
O4 Tb1 Tb2 68.4(3)
O4 Tb1 Tb6 111.9(3)
O4 Tb1 P1 174.1(3)
O4 Tb1 O1 82.2(4)
O4 Tb1 O1OH 76.5(3)
O4 Tb1 O1P1 144.2(3)
O4 Tb1 O2 86.7(4)
O4 Tb1 O3 80.4(4)
O4 Tb1 O3P1 155.3(3)
O4 Tb1 C5 81.9(4)
C5 Tb1 Tb2 61.8(4)
C5 Tb1 Tb6 107.0(4)
C5 Tb1 P1 96.3(4)
Tb3 Tb2 Tb1 156.00(3)
P3 Tb2 Tb1 110.78(7)
P3 Tb2 Tb3 61.66(7)
O1OH Tb2 Tb1 35.5(2)
O1OH Tb2 Tb3 120.6(2)
O1OH Tb2 P3 96.9(2)
O1OH Tb2 O1P3 122.8(3)
O1OH Tb2 O3P3 70.0(3)
O1OH Tb2 O7 144.2(3)
O1OH Tb2 C15 157.9(4)
O1P3 Tb2 Tb1 139.7(2)
O1P3 Tb2 Tb3 39.2(2)
O1P3 Tb2 P3 29.3(2)
O1P3 Tb2 O7 66.1(3)
O1P3 Tb2 C15 74.6(4)
O1P4 Tb2 Tb1 116.4(2)
O1P4 Tb2 Tb3 42.4(2)
O1P4 Tb2 P3 81.4(2)
O1P4 Tb2 O1OH 82.5(3)
O1P4 Tb2 O1P3 74.1(3)
O1P4 Tb2 O3 158.3(3)
O1P4 Tb2 O3P3 90.5(3)
O1P4 Tb2 O6 117.5(4)
O1P4 Tb2 O7 66.2(3)
O1P4 Tb2 C15 90.5(5)
O3 Tb2 Tb1 41.9(2)
O3 Tb2 Tb3 158.0(2)
O3 Tb2 P3 104.5(3)
O3 Tb2 O1OH 76.1(3)
O3 Tb2 O1P3 120.9(3)
O3 Tb2 O3P3 85.5(3)
O3 Tb2 O6 81.8(4)
O3 Tb2 O7 132.6(3)
O3 Tb2 C15 108.1(5)
O3P3 Tb2 Tb1 81.32(19)
O3P3 Tb2 Tb3 87.2(2)
O3P3 Tb2 P3 29.8(2)
O3P3 Tb2 O1P3 59.1(3)
O3P3 Tb2 O7 124.5(3)
O3P3 Tb2 C15 131.3(4)
O5 Tb2 Tb1 69.1(3)
O5 Tb2 Tb3 114.7(3)
O5 Tb2 P3 171.2(3)
O5 Tb2 O1OH 78.0(3)
O5 Tb2 O1P3 151.1(3)
O5 Tb2 O1P4 90.8(4)
O5 Tb2 O3 81.4(4)
O5 Tb2 O3P3 147.5(3)
O5 Tb2 O6 82.6(4)
O5 Tb2 O7 85.3(4)
O5 Tb2 C15 81.2(4)
O6 Tb2 Tb1 118.5(3)
O6 Tb2 Tb3 85.3(3)
O6 Tb2 P3 104.5(3)
O6 Tb2 O1OH 152.4(3)
O6 Tb2 O1P3 82.8(4)
O6 Tb2 O3P3 124.8(4)
O6 Tb2 O7 51.3(4)
O6 Tb2 C15 26.9(4)
O7 Tb2 Tb1 154.1(3)
O7 Tb2 Tb3 41.3(2)
O7 Tb2 P3 95.1(3)
O7 Tb2 C15 24.5(4)
C15 Tb2 Tb1 139.2(4)
C15 Tb2 Tb3 62.5(4)
C15 Tb2 P3 102.8(4)
Tb2 Tb3 Tb4 157.97(3)
P4 Tb3 Tb2 62.21(8)
P4 Tb3 Tb4 110.63(8)
O1P3 Tb3 Tb2 41.7(2)
O1P3 Tb3 Tb4 119.4(2)
O1P3 Tb3 P4 83.1(2)
O1P3 Tb3 O1P4 73.8(3)
O1P3 Tb3 O2OH 85.0(3)
O1P3 Tb3 O2P4 91.9(3)
O1P3 Tb3 O7 70.4(3)
O1P3 Tb3 O10 148.9(4)
O1P3 Tb3 O11 157.7(3)
O1P3 Tb3 C25 169.5(5)
O1P4 Tb3 Tb2 39.5(2)
O1P4 Tb3 Tb4 138.5(2)
O1P4 Tb3 P4 28.2(2)
O1P4 Tb3 O11 122.1(3)
O1P4 Tb3 C25 110.6(5)
O2OH Tb3 Tb2 121.7(2)
O2OH Tb3 Tb4 36.3(2)
O2OH Tb3 P4 97.0(2)
O2OH Tb3 O1P4 121.6(3)
O2OH Tb3 O2P4 70.5(3)
O2OH Tb3 O7 151.2(4)
O2OH Tb3 O10 125.6(4)
O2OH Tb3 O11 73.3(3)
O2OH Tb3 C25 99.9(5)
O2P4 Tb3 Tb2 86.7(2)
O2P4 Tb3 Tb4 82.3(2)
O2P4 Tb3 P4 28.9(2)
O2P4 Tb3 O1P4 57.0(3)
O2P4 Tb3 O11 85.9(3)
O2P4 Tb3 C25 98.5(5)
O7 Tb3 Tb2 44.3(2)
O7 Tb3 Tb4 153.4(2)
O7 Tb3 P4 94.6(2)
O7 Tb3 O1P4 66.4(3)
O7 Tb3 O2P4 123.4(3)
O7 Tb3 O11 128.7(4)
O7 Tb3 C25 102.2(5)
O8 Tb3 Tb2 113.9(3)
O8 Tb3 Tb4 69.9(3)
O8 Tb3 P4 171.4(3)
O8 Tb3 O1P3 89.3(4)
O8 Tb3 O1P4 151.4(4)
O8 Tb3 O2OH 78.4(4)
O8 Tb3 O2P4 148.6(4)
O8 Tb3 O7 86.4(4)
O8 Tb3 O10 91.4(4)
O8 Tb3 O11 81.4(4)
O8 Tb3 C25 82.7(5)
O10 Tb3 Tb2 111.4(3)
O10 Tb3 Tb4 89.8(3)
O10 Tb3 P4 97.1(3)
O10 Tb3 O1P4 91.7(4)
O10 Tb3 O2P4 103.2(4)
O10 Tb3 O7 78.7(4)
O10 Tb3 O11 52.2(4)
O10 Tb3 C25 25.7(4)
O11 Tb3 Tb2 159.4(2)
O11 Tb3 Tb4 38.3(3)
O11 Tb3 P4 104.4(2)
O11 Tb3 C25 26.9(4)
C25 Tb3 Tb2 136.9(4)
C25 Tb3 Tb4 64.0(4)
C25 Tb3 P4 105.3(4)
Tb3 Tb4 Tb7 59.589(18)
P6 Tb4 Tb3 107.88(8)
P6 Tb4 Tb7 62.50(8)
O1P5 Tb4 Tb3 114.1(2)
O1P5 Tb4 Tb7 72.3(2)
O1P5 Tb4 P6 83.5(3)
O1P5 Tb4 O1P6 84.6(4)
O1P5 Tb4 O2OH 79.8(3)
O1P5 Tb4 O3P6 87.1(3)
O1P5 Tb4 O9 93.1(4)
O1P5 Tb4 O11 153.2(3)
O1P5 Tb4 O12 126.0(4)
O1P5 Tb4 O13 74.2(4)
O1P5 Tb4 C30 98.0(6)
O1P6 Tb4 Tb3 134.4(2)
O1P6 Tb4 Tb7 91.3(2)
O1P6 Tb4 P6 29.8(2)
O1P6 Tb4 O2OH 127.1(3)
O1P6 Tb4 O3P6 60.3(3)
O1P6 Tb4 O11 110.7(3)
O1P6 Tb4 O12 80.3(4)
O1P6 Tb4 O13 78.2(4)
O1P6 Tb4 C30 76.4(5)
O2OH Tb4 Tb3 35.1(2)
O2OH Tb4 Tb7 35.8(2)
O2OH Tb4 P6 98.0(2)
O2OH Tb4 O3P6 68.7(3)
O2OH Tb4 O11 73.4(3)
O2OH Tb4 O13 141.6(4)
O2OH Tb4 C30 155.5(5)
O3P6 Tb4 Tb3 78.7(2)
O3P6 Tb4 Tb7 35.3(2)
O3P6 Tb4 P6 30.6(2)
O3P6 Tb4 C30 135.8(5)
O9 Tb4 Tb3 68.4(3)
O9 Tb4 Tb7 111.2(3)
O9 Tb4 P6 173.5(3)
O9 Tb4 O1P6 155.6(4)
O9 Tb4 O2OH 75.9(3)
O9 Tb4 O3P6 144.0(4)
O9 Tb4 O11 81.7(4)
O9 Tb4 O12 81.5(4)
O9 Tb4 O13 77.8(4)
O9 Tb4 C30 79.9(6)
O11 Tb4 Tb3 39.6(2)
O11 Tb4 Tb7 85.0(2)
O11 Tb4 P6 98.8(3)
O11 Tb4 O3P6 82.2(3)
O11 Tb4 O13 129.3(4)
O11 Tb4 C30 106.8(6)
O12 Tb4 Tb3 113.3(3)
O12 Tb4 Tb7 158.3(3)
O12 Tb4 P6 105.0(3)
O12 Tb4 O2OH 146.7(4)
O12 Tb4 O3P6 126.5(4)
O12 Tb4 O11 79.4(4)
O12 Tb4 O13 52.1(4)
O12 Tb4 C30 28.1(5)
O13 Tb4 Tb3 145.4(3)
O13 Tb4 Tb7 145.7(3)
O13 Tb4 P6 106.5(3)
O13 Tb4 O3P6 135.9(4)
O13 Tb4 C30 24.1(6)
C30 Tb4 Tb3 135.2(5)
C30 Tb4 Tb7 165.2(5)
C30 Tb4 P6 106.0(5)
P2 Tb5 Tb6 61.44(7)
O2P1 Tb5 Tb6 74.3(2)
O2P1 Tb5 P2 84.2(3)
O2P1 Tb5 O2P2 86.1(3)
O2P1 Tb5 O3P2 86.3(3)
O2P1 Tb5 O14 80.7(3)
O2P1 Tb5 O15 93.7(4)
O2P1 Tb5 O16 157.6(3)
O2P1 Tb5 O17 148.5(3)
O2P1 Tb5 O18 75.4(3)
O2P1 Tb5 C35 88.6(4)
O2P1 Tb5 C40 175.5(4)
O2P2 Tb5 Tb6 89.8(2)
O2P2 Tb5 P2 28.9(2)
O2P2 Tb5 O3P2 59.1(3)
O2P2 Tb5 O14 78.7(3)
O2P2 Tb5 O16 81.7(3)
O2P2 Tb5 O17 111.3(3)
O2P2 Tb5 O18 127.9(3)
O2P2 Tb5 C35 104.8(4)
O2P2 Tb5 C40 98.1(4)
O3P2 Tb5 Tb6 33.40(18)
O3P2 Tb5 P2 30.21(19)
O3P2 Tb5 O17 81.2(3)
O3P2 Tb5 C35 163.4(4)
O3P2 Tb5 C40 94.5(4)
O14 Tb5 Tb6 153.1(2)
O14 Tb5 P2 106.8(3)
O14 Tb5 O3P2 136.5(3)
O14 Tb5 O17 127.3(3)
O14 Tb5 C35 26.9(3)
O14 Tb5 C40 101.6(4)
O15 Tb5 Tb6 136.3(2)
O15 Tb5 P2 160.7(2)
O15 Tb5 O2P2 131.9(3)
O15 Tb5 O3P2 169.0(3)
O15 Tb5 O14 54.1(3)
O15 Tb5 O16 80.9(4)
O15 Tb5 O17 93.3(3)
O15 Tb5 O18 98.0(3)
O15 Tb5 C35 27.3(3)
O15 Tb5 C40 84.6(4)
O16 Tb5 Tb6 124.1(2)
O16 Tb5 P2 93.8(3)
O16 Tb5 O3P2 103.1(3)
O16 Tb5 O14 78.5(3)
O16 Tb5 O17 54.0(3)
O16 Tb5 C35 76.5(4)
O16 Tb5 C40 26.1(3)
O17 Tb5 Tb6 79.5(2)
O17 Tb5 P2 98.6(2)
O17 Tb5 C35 110.5(4)
O17 Tb5 C40 28.0(3)
O18 Tb5 Tb6 38.5(2)
O18 Tb5 P2 99.9(2)
O18 Tb5 O3P2 71.3(3)
O18 Tb5 O14 141.8(3)
O18 Tb5 O16 126.8(3)
O18 Tb5 O17 73.2(3)
O18 Tb5 C35 122.6(4)
O18 Tb5 C40 100.7(3)
C35 Tb5 Tb6 156.9(3)
C35 Tb5 P2 133.4(3)
C35 Tb5 C40 91.7(4)
C40 Tb5 Tb6 104.1(3)
C40 Tb5 P2 98.8(3)
Tb1 Tb6 Tb5 84.52(2)
Tb2 Tb6 Tb1 59.568(18)
Tb2 Tb6 Tb5 143.87(2)
O1H2 Tb6 Tb1 142.3(2)
O1H2 Tb6 Tb2 136.8(2)
O1H2 Tb6 Tb5 74.5(2)
O1H2 Tb6 O18 71.9(3)
O1H2 Tb6 O19 74.1(3)
O1H2 Tb6 C45 69.2(3)
O1OH Tb6 Tb1 34.7(2)
O1OH Tb6 Tb2 36.74(19)
O1OH Tb6 Tb5 112.99(19)
O1OH Tb6 O1H2 130.6(3)
O1OH Tb6 O18 142.1(3)
O1OH Tb6 O19 150.4(3)
O1OH Tb6 C45 159.1(3)
O1P1 Tb6 Tb1 36.5(2)
O1P1 Tb6 Tb2 78.1(2)
O1P1 Tb6 Tb5 69.6(2)
O1P1 Tb6 O1H2 144.0(3)
O1P1 Tb6 O1OH 68.7(3)
O1P1 Tb6 O18 77.4(3)
O1P1 Tb6 O19 101.2(3)
O1P1 Tb6 C45 91.1(3)
O3P2 Tb6 Tb1 70.0(2)
O3P2 Tb6 Tb2 122.4(2)
O3P2 Tb6 Tb5 35.3(2)
O3P2 Tb6 O1H2 75.0(3)
O3P2 Tb6 O1OH 85.7(3)
O3P2 Tb6 O1P1 77.4(3)
O3P2 Tb6 O3P3 151.7(3)
O3P2 Tb6 O18 70.3(3)
O3P2 Tb6 O19 120.2(3)
O3P2 Tb6 C45 95.2(3)
O3P3 Tb6 Tb1 81.9(2)
O3P3 Tb6 Tb2 37.1(2)
O3P3 Tb6 Tb5 141.6(2)
O3P3 Tb6 O1H2 133.0(3)
O3P3 Tb6 O1OH 72.1(3)
O3P3 Tb6 O1P1 78.3(3)
O3P3 Tb6 O18 117.8(3)
O3P3 Tb6 O19 78.7(3)
O3P3 Tb6 C45 99.5(3)
O3P4 Tb6 Tb1 108.5(2)
O3P4 Tb6 Tb2 68.2(2)
O3P4 Tb6 Tb5 134.1(2)
O3P4 Tb6 O1H2 68.8(3)
O3P4 Tb6 O1OH 74.4(3)
O3P4 Tb6 O1P1 142.5(3)
O3P4 Tb6 O3P2 106.8(3)
O3P4 Tb6 O3P3 84.3(3)
O3P4 Tb6 O18 139.8(3)
O3P4 Tb6 O19 107.7(3)
O3P4 Tb6 C45 124.7(3)
O18 Tb6 Tb1 107.71(18)
O18 Tb6 Tb2 148.67(19)
O18 Tb6 Tb5 35.59(17)
O18 Tb6 C45 26.4(3)
O19 Tb6 Tb1 136.6(2)
O19 Tb6 Tb2 115.3(2)
O19 Tb6 Tb5 87.19(19)
O19 Tb6 O18 51.8(2)
O19 Tb6 C45 25.5(3)
C45 Tb6 Tb1 126.7(2)
C45 Tb6 Tb2 136.5(2)
C45 Tb6 Tb5 61.7(2)
Tb3 Tb7 Tb4 59.40(2)
Tb3 Tb7 Tb8 145.09(2)
Tb8 Tb7 Tb4 85.69(2)
O2H2 Tb7 Tb3 134.8(2)
O2H2 Tb7 Tb4 143.9(2)
O2H2 Tb7 Tb8 73.9(2)
O2H2 Tb7 O2OH 130.7(3)
O2H2 Tb7 O20 73.8(3)
O2H2 Tb7 O21 70.6(3)
O2H2 Tb7 C50 67.7(4)
O2OH Tb7 Tb3 35.0(2)
O2OH Tb7 Tb4 35.7(2)
O2OH Tb7 Tb8 114.2(2)
O2OH Tb7 O20 149.8(3)
O2OH Tb7 O21 144.5(3)
O2OH Tb7 C50 160.9(4)
O2P3 Tb7 Tb3 66.8(2)
O2P3 Tb7 Tb4 108.2(2)
O2P3 Tb7 Tb8 131.7(2)
O2P3 Tb7 O2H2 68.3(3)
O2P3 Tb7 O2OH 73.1(3)
O2P3 Tb7 O2P4 82.3(3)
O2P3 Tb7 O3P6 143.0(3)
O2P3 Tb7 O20 108.7(3)
O2P3 Tb7 O21 138.2(3)
O2P3 Tb7 C50 124.3(3)
O2P4 Tb7 Tb3 37.2(2)
O2P4 Tb7 Tb4 82.0(2)
O2P4 Tb7 Tb8 145.9(2)
O2P4 Tb7 O2H2 130.5(3)
O2P4 Tb7 O2OH 70.6(3)
O2P4 Tb7 O3P6 80.2(3)
O2P4 Tb7 O20 79.7(3)
O2P4 Tb7 O21 120.7(3)
O2P4 Tb7 C50 102.1(4)
O3P5 Tb7 Tb3 120.4(2)
O3P5 Tb7 Tb4 71.4(2)
O3P5 Tb7 Tb8 37.3(2)
O3P5 Tb7 O2H2 74.4(3)
O3P5 Tb7 O2OH 85.4(3)
O3P5 Tb7 O2P3 102.4(3)
O3P5 Tb7 O2P4 153.2(3)
O3P5 Tb7 O3P6 80.6(3)
O3P5 Tb7 O20 122.1(3)
O3P5 Tb7 O21 73.0(3)
O3P5 Tb7 C50 96.9(4)
O3P6 Tb7 Tb3 79.7(2)
O3P6 Tb7 Tb4 37.1(2)
O3P6 Tb7 Tb8 71.0(2)
O3P6 Tb7 O2H2 144.6(3)
O3P6 Tb7 O2OH 70.3(3)
O3P6 Tb7 O20 99.9(3)
O3P6 Tb7 O21 78.4(3)
O3P6 Tb7 C50 91.3(3)
O20 Tb7 Tb3 116.5(2)
O20 Tb7 Tb4 135.8(2)
O20 Tb7 Tb8 87.6(2)
O20 Tb7 O21 51.3(3)
O20 Tb7 C50 25.8(3)
O21 Tb7 Tb3 151.9(2)
O21 Tb7 Tb4 109.25(19)
O21 Tb7 Tb8 36.49(19)
O21 Tb7 C50 25.7(3)
C50 Tb7 Tb3 139.1(3)
C50 Tb7 Tb4 127.5(3)
C50 Tb7 Tb8 61.8(3)
P5 Tb8 Tb7 61.62(8)
O1A Tb8 Tb7 155.2(3)
O1A Tb8 P5 111.7(3)
O1A Tb8 O3P5 141.9(3)
O1A Tb8 O23 78.3(4)
O1A Tb8 C55 101.2(5)
O1A Tb8 C60 27.2(4)
O2P5 Tb8 Tb7 90.2(3)
O2P5 Tb8 P5 29.5(2)
O2P5 Tb8 O1A 82.6(4)
O2P5 Tb8 O3P5 60.0(3)
O2P5 Tb8 O21 129.0(3)
O2P5 Tb8 O22 111.0(4)
O2P5 Tb8 O23 83.3(4)
O2P5 Tb8 C55 98.4(4)
O2P5 Tb8 C60 109.7(4)
O2P6 Tb8 Tb7 75.7(2)
O2P6 Tb8 P5 83.9(3)
O2P6 Tb8 O1A 80.0(4)
O2P6 Tb8 O2P5 83.4(4)
O2P6 Tb8 O3P5 88.1(3)
O2P6 Tb8 O21 77.2(3)
O2P6 Tb8 O22 150.6(3)
O2P6 Tb8 O23 155.8(3)
O2P6 Tb8 O24 93.8(4)
O2P6 Tb8 C55 178.0(4)
O2P6 Tb8 C60 84.0(5)
O3P5 Tb8 Tb7 33.89(19)
O3P5 Tb8 P5 30.52(19)
O3P5 Tb8 C55 91.9(4)
O3P5 Tb8 C60 167.9(4)
O21 Tb8 Tb7 39.5(2)
O21 Tb8 P5 101.1(2)
O21 Tb8 O1A 137.4(4)
O21 Tb8 O3P5 72.6(3)
O21 Tb8 O22 73.9(3)
O21 Tb8 O23 126.6(3)
O21 Tb8 C55 101.0(4)
O21 Tb8 C60 114.3(5)
O22 Tb8 Tb7 78.7(2)
O22 Tb8 P5 96.4(3)
O22 Tb8 O1A 126.0(4)
O22 Tb8 O3P5 78.3(3)
O22 Tb8 O23 53.6(3)
O22 Tb8 C55 27.7(4)
O22 Tb8 C60 112.7(5)
O23 Tb8 Tb7 124.5(2)
O23 Tb8 P5 94.2(3)
O23 Tb8 O3P5 102.4(3)
O23 Tb8 C55 26.0(4)
O23 Tb8 C60 81.6(5)
O24 Tb8 Tb7 130.6(3)
O24 Tb8 P5 166.6(3)
O24 Tb8 O1A 55.0(3)
O24 Tb8 O2P5 137.2(4)
O24 Tb8 O3P5 162.8(3)
O24 Tb8 O21 91.2(3)
O24 Tb8 O22 92.0(4)
O24 Tb8 O23 82.5(4)
O24 Tb8 C55 85.6(5)
O24 Tb8 C60 28.1(4)
C55 Tb8 Tb7 103.3(4)
C55 Tb8 P5 97.1(3)
C60 Tb8 Tb7 149.7(4)
C60 Tb8 P5 138.7(4)
C60 Tb8 C55 96.2(5)
O1P1 P1 Tb1 52.6(3)
O1P1 P1 O3P1 104.5(5)
O1P1 P1 C1P1 107.0(6)
O2P1 P1 Tb1 124.6(4)
O2P1 P1 O1P1 113.3(5)
O2P1 P1 O3P1 112.4(5)
O2P1 P1 C1P1 108.6(6)
O3P1 P1 Tb1 52.2(4)
O3P1 P1 C1P1 110.9(6)
C1P1 P1 Tb1 126.8(5)
O1P2 P2 Tb5 126.4(5)
O1P2 P2 O3P2 112.2(5)
O1P2 P2 C1P2 109.9(7)
O2P2 P2 Tb5 49.7(4)
O2P2 P2 O1P2 114.9(6)
O2P2 P2 O3P2 102.3(5)
O2P2 P2 C1P2 108.9(7)
O3P2 P2 Tb5 52.7(4)
O3P2 P2 C1P2 108.2(6)
C1P2 P2 Tb5 123.8(6)
O1P3 P3 Tb2 51.8(3)
O1P3 P3 O3P3 103.6(5)
O1P3 P3 C1P3 105.5(6)
O2P3 P3 Tb2 132.6(4)
O2P3 P3 O1P3 114.6(5)
O2P3 P3 O3P3 114.4(5)
O2P3 P3 C1P3 109.2(7)
O3P3 P3 Tb2 51.8(4)
O3P3 P3 C1P3 109.0(6)
C1P3 P3 Tb2 118.1(5)
O1P4 P4 Tb3 51.5(3)
O1P4 P4 O2P4 101.8(5)
O1P4 P4 O3P4 113.2(5)
O1P4 P4 C1P4 110.4(7)
O2P4 P4 Tb3 50.4(3)
O2P4 P4 C1P4 108.8(6)
O3P4 P4 Tb3 130.8(4)
O3P4 P4 O2P4 112.4(5)
O3P4 P4 C1P4 109.9(6)
C1P4 P4 Tb3 119.3(5)
O1P5 P5 Tb8 126.2(5)
O1P5 P5 O2P5 113.2(6)
O1P5 P5 O3P5 112.0(6)
O1P5 P5 C1P5 108.6(7)
O2P5 P5 Tb8 49.3(3)
O2P5 P5 O3P5 104.3(5)
O2P5 P5 C1P5 110.9(7)
O3P5 P5 Tb8 55.0(3)
O3P5 P5 C1P5 107.7(6)
C1P5 P5 Tb8 125.2(5)
O1P6 P6 Tb4 49.7(4)
O1P6 P6 O2P6 112.0(6)
O1P6 P6 O3P6 104.5(5)
O1P6 P6 C1P6 108.2(6)
O2P6 P6 Tb4 126.8(5)
O2P6 P6 O3P6 114.8(6)
O2P6 P6 C1P6 108.2(7)
O3P6 P6 Tb4 54.9(3)
O3P6 P6 C1P6 108.9(6)
C1P6 P6 Tb4 124.8(5)
C1 O1 Tb1 127.8(13)
C60 O1A Tb8 91.3(10)
Tb1 O1OH Tb2 107.9(3)
Tb1 O1OH Tb6 109.6(4)
Tb6 O1OH Tb2 106.7(3)
Tb6 O1P1 Tb1 107.6(3)
P1 O1P1 Tb1 97.3(4)
P1 O1P1 Tb6 140.2(5)
P2 O1P2 Tb1 138.0(6)
Tb3 O1P3 Tb2 99.1(3)
P3 O1P3 Tb2 98.9(4)
P3 O1P3 Tb3 127.7(5)
Tb2 O1P4 Tb3 98.2(3)
P4 O1P4 Tb2 131.9(5)
P4 O1P4 Tb3 100.2(4)
P5 O1P5 Tb4 139.4(5)
P6 O1P6 Tb4 100.5(5)
C5 O2 Tb1 99.7(11)
Tb3 O2OH Tb4 108.6(4)
Tb3 O2OH Tb7 108.6(3)
Tb4 O2OH Tb7 108.5(4)
P1 O2P1 Tb5 139.3(6)
P2 O2P2 Tb5 101.4(4)
P3 O2P3 Tb7 147.5(6)
Tb7 O2P4 Tb3 107.2(3)
P4 O2P4 Tb3 100.7(4)
P4 O2P4 Tb7 133.3(5)
P5 O2P5 Tb8 101.1(4)
P6 O2P6 Tb8 136.9(6)
Tb2 O3 Tb1 100.9(4)
C5 O3 Tb1 87.9(10)
C5 O3 Tb2 156.4(11)
P1 O3P1 Tb1 97.6(4)
Tb6 O3P2 Tb5 111.3(4)
P2 O3P2 Tb5 97.0(4)
P2 O3P2 Tb6 140.2(5)
Tb6 O3P3 Tb2 107.7(3)
P3 O3P3 Tb2 98.4(4)
P3 O3P3 Tb6 131.6(5)
P4 O3P4 Tb6 147.2(5)
Tb7 O3P5 Tb8 108.8(3)
P5 O3P5 Tb7 140.7(6)
P5 O3P5 Tb8 94.5(4)
Tb7 O3P6 Tb4 107.6(3)
P6 O3P6 Tb4 94.5(4)
P6 O3P6 Tb7 139.3(6)
C10 O4 Tb1 139.2(12)
C10 O5 Tb2 139.3(11)
C15 O6 Tb2 95.6(10)
Tb3 O7 Tb2 94.4(4)
C15 O7 Tb2 90.3(11)
C15 O7 Tb3 144.1(13)
C20 O8 Tb3 137.6(11)
C20 O9 Tb4 140.0(10)
C25 O10 Tb3 98.6(12)
Tb4 O11 Tb3 102.1(4)
C25 O11 Tb3 89.6(11)
C25 O11 Tb4 156.2(11)
C30 O12 Tb4 94.9(11)
C30 O13 Tb4 96.4(13)
C35 O14 Tb5 91.5(8)
C35 O15 Tb5 94.7(9)
C40 O16 Tb5 95.7(9)
C40 O17 Tb5 90.8(8)
Tb5 O18 Tb6 105.9(3)
C45 O18 Tb5 158.8(8)
C45 O18 Tb6 91.7(7)
C45 O19 Tb6 96.8(8)
C50 O20 Tb7 96.3(8)
Tb8 O21 Tb7 104.0(3)
C50 O21 Tb7 91.9(8)
C50 O21 Tb8 160.0(9)
C55 O22 Tb8 93.6(9)
C55 O23 Tb8 93.0(11)
C60 O24 Tb8 93.2(9)
O1 C1 C2 106.3(18)
C2P1 C1P1 P1 111.8(10)
C3P1 C1P1 P1 111.0(10)
C3P1 C1P1 C2P1 108.2(12)
C3P1 C1P1 C4P1 109.8(12)
C4P1 C1P1 P1 109.7(10)
C4P1 C1P1 C2P1 106.2(12)
C2P2 C1P2 P2 108.3(11)
C2P2 C1P2 C3P2 109.8(14)
C2P2 C1P2 C4P2 110.5(14)
C3P2 C1P2 P2 108.7(11)
C3P2 C1P2 C4P2 111.3(13)
C4P2 C1P2 P2 108.0(11)
C2P3 C1P3 P3 110.2(10)
C2P3 C1P3 C3P3 108.2(13)
C2P3 C1P3 C4P3 108.0(12)
C3P3 C1P3 P3 110.4(10)
C3P3 C1P3 C4P3 111.9(13)
C4P3 C1P3 P3 108.2(11)
C2P4 C1P4 P4 110.3(11)
C2P4 C1P4 C3P4 108.5(13)
C2P4 C1P4 C4P4 105.5(13)
C3P4 C1P4 P4 110.8(11)
C3P4 C1P4 C4P4 110.0(14)
C4P4 C1P4 P4 111.6(10)
C2P5 C1P5 P5 108.4(10)
C3P5 C1P5 P5 110.9(11)
C3P5 C1P5 C2P5 108.8(14)
C4P5 C1P5 P5 109.8(12)
C4P5 C1P5 C2P5 111.6(13)
C4P5 C1P5 C3P5 107.4(13)
C2P6 C1P6 P6 110.7(12)
C2P6 C1P6 C3P6 108.2(14)
C3P6 C1P6 P6 106.1(12)
C4P6 C1P6 P6 110.1(11)
C4P6 C1P6 C2P6 108.8(15)
C4P6 C1P6 C3P6 112.9(15)
C3 C2 C1 107.8(19)
C3 C2 C4 116(2)
C4 C2 C1 108.4(19)
O2 C5 Tb1 55.1(8)
O2 C5 O3 121.3(16)
O2 C5 C6 116.1(17)
O3 C5 Tb1 66.3(9)
O3 C5 C6 122.5(16)
C6 C5 Tb1 167.9(13)
C5 C6 C7 107.3(16)
C5 C6 C8 110.0(15)
C7 C6 C8 112.5(15)
C9 C6 C5 110.6(16)
C9 C6 C7 111.3(16)
C9 C6 C8 105.3(16)
O4 C10 O5 123.2(17)
O4 C10 C11 119.2(16)
O5 C10 C11 117.6(16)
C10 C11 C14 109.1(16)
C12 C11 C10 108.7(17)
C12 C11 C14 111.1(17)
C13 C11 C10 109.6(16)
C13 C11 C12 110.8(17)
C13 C11 C14 107.5(17)
O6 C15 Tb2 57.5(8)
O6 C15 C16 112.3(16)
O7 C15 Tb2 65.2(9)
O7 C15 O6 122.0(17)
O7 C15 C16 125.4(18)
C16 C15 Tb2 162.4(13)
C17 C16 C15 113.7(18)
C17 C16 C18 104.6(18)
C17 C16 C19 115.0(17)
C18 C16 C15 107.2(17)
C18 C16 C19 110.1(18)
C19 C16 C15 106.1(15)
O8 C20 O9 123.0(14)
O8 C20 C21 119.7(18)
O9 C20 C21 117.3(18)
C22 C21 C20 107.4(17)
C22 C21 C23 99.5(17)
C23 C21 C20 102.5(19)
C24 C21 C20 111.8(17)
C24 C21 C22 127(2)
C24 C21 C23 106(2)
O10 C25 Tb3 55.6(10)
O10 C25 O11 117.6(17)
O10 C25 C26 119.1(18)
O11 C25 Tb3 63.5(9)
O11 C25 C26 123.3(18)
C26 C25 Tb3 165.1(14)
C25 C26 C27 108.7(16)
C25 C26 C28 112.3(16)
C25 C26 C29 109.0(15)
C28 C26 C27 111.2(15)
C29 C26 C27 102.2(15)
C29 C26 C28 112.9(17)
O12 C30 Tb4 57.0(8)
O12 C30 C31 116.1(18)
O13 C30 Tb4 59.5(10)
O13 C30 O12 116.2(16)
O13 C30 C31 128(2)
C31 C30 Tb4 171.2(15)
C30 C31 C34 109.8(14)
C32 C31 C30 111.9(16)
C32 C31 C34 98.9(14)
C33 C31 C30 112.7(16)
C33 C31 C32 110.2(15)
C33 C31 C34 112.6(15)
O14 C35 Tb5 61.7(8)
O14 C35 O15 119.2(13)
O14 C35 C36 121.8(13)
O15 C35 Tb5 57.9(7)
O15 C35 C36 118.9(13)
C36 C35 Tb5 174.9(11)
C35 C36 C39 110.3(14)
C37 C36 C35 108.9(14)
C37 C36 C38 108.2(19)
C37 C36 C39 110.1(16)
C38 C36 C35 107.9(14)
C38 C36 C39 111.3(15)
O16 C40 Tb5 58.2(8)
O16 C40 O17 119.0(13)
O16 C40 C41 122.6(13)
O17 C40 Tb5 61.3(7)
O17 C40 C41 118.4(12)
C41 C40 Tb5 173.0(12)
C42 C41 C40 112.9(13)
C42 C41 C43 111.1(17)
C42 C41 C44 110.7(17)
C43 C41 C40 102.3(15)
C43 C41 C44 111.6(16)
C44 C41 C40 107.9(14)
O18 C45 Tb6 61.9(7)
O18 C45 C46 121.3(11)
O19 C45 Tb6 57.7(7)
O19 C45 O18 119.1(12)
O19 C45 C46 119.5(11)
C46 C45 Tb6 171.7(9)
C45 C46 C49 110.7(10)
C47 C46 C45 109.8(11)
C47 C46 C48 113.5(12)
C47 C46 C49 108.4(13)
C48 C46 C45 107.8(12)
C48 C46 C49 106.6(12)
O20 C50 Tb7 57.9(7)
O20 C50 C51 118.5(13)
O21 C50 Tb7 62.4(7)
O21 C50 O20 119.5(12)
O21 C50 C51 121.7(14)
C51 C50 Tb7 174.7(11)
C50 C51 C54 112.2(15)
C52 C51 C50 110.2(15)
C52 C51 C54 105.4(16)
C53 C51 C50 104.1(16)
C53 C51 C52 113.2(17)
C53 C51 C54 111.8(18)
O22 C55 Tb8 58.7(8)
O22 C55 C56 119.9(16)
O23 C55 Tb8 61.0(10)
O23 C55 O22 119.5(17)
O23 C55 C56 120.6(16)
C56 C55 Tb8 174.5(13)
C55 C56 C57 108.6(17)
C58 C56 C55 108.0(17)
C58 C56 C57 106.2(16)
C59 C56 C55 112.4(16)
C59 C56 C57 111.2(18)
C59 C56 C58 110.2(19)
O1A C60 Tb8 61.5(9)
O1A C60 O24 119.5(16)
O1A C60 C61 121.1(16)
O24 C60 Tb8 58.7(8)
O24 C60 C61 118.7(15)
C61 C60 Tb8 177.4(13)
C62 C61 C60 112.9(18)
C62 C61 C63 104(2)
C63 C61 C60 105(2)
C64 C61 C60 109(2)
C64 C61 C62 116(3)
C64 C61 C63 109(2)
C65 C66 N5 136(2)
C67 C66 N5 112.9(19)
C67 C66 C65 94.7(17)
N2 C69 C70 101.7(18)
C68 C69 N2 102(3)
C68 C69 C70 106(2)

loop_
_geom_bond_atom_site_label_1
_geom_bond_atom_site_label_2
_geom_bond_distance
Tb1 Tb2 3.8575(10)
Tb1 Tb6 3.8913(10)
Tb1 P1 3.033(4)
Tb1 O1 2.415(10)
Tb1 O1OH 2.352(9)
Tb1 O1P1 2.430(9)
Tb1 O1P2 2.250(10)
Tb1 O2 2.382(10)
Tb1 O3 2.624(10)
Tb1 O3P1 2.418(10)
Tb1 O4 2.332(11)
Tb1 C5 2.863(17)
Tb2 Tb3 3.6493(11)
Tb2 P3 3.091(4)
Tb2 O1OH 2.419(8)
Tb2 O1P3 2.460(8)
Tb2 O1P4 2.343(9)
Tb2 O3 2.375(11)
Tb2 O3P3 2.455(9)
Tb2 O5 2.293(11)
Tb2 O6 2.385(10)
Tb2 O7 2.557(10)
Tb2 C15 2.816(17)
Tb3 Tb4 3.8633(12)
Tb3 P4 3.122(4)
Tb3 O1P3 2.334(9)
Tb3 O1P4 2.484(8)
Tb3 O2OH 2.342(9)
Tb3 O2P4 2.449(8)
Tb3 O7 2.414(11)
Tb3 O8 2.302(11)
Tb3 O10 2.351(12)
Tb3 O11 2.520(9)
Tb3 C25 2.817(19)
Tb4 Tb7 3.9263(9)
Tb4 P6 3.028(4)
Tb4 O1P5 2.287(11)
Tb4 O1P6 2.349(10)
Tb4 O2OH 2.415(9)
Tb4 O3P6 2.486(8)
Tb4 O9 2.292(12)
Tb4 O11 2.447(11)
Tb4 O12 2.381(12)
Tb4 O13 2.451(11)
Tb4 C30 2.828(16)
Tb5 Tb6 3.9292(9)
Tb5 P2 3.039(4)
Tb5 O2P1 2.269(9)
Tb5 O2P2 2.365(9)
Tb5 O3P2 2.438(9)
Tb5 O14 2.429(9)
Tb5 O15 2.345(9)
Tb5 O16 2.378(9)
Tb5 O17 2.442(8)
Tb5 O18 2.378(7)
Tb5 C35 2.758(15)
Tb5 C40 2.785(15)
Tb6 O1H2 2.414(8)
Tb6 O1OH 2.411(9)
Tb6 O1P1 2.390(8)
Tb6 O3P2 2.321(8)
Tb6 O3P3 2.343(8)
Tb6 O3P4 2.301(9)
Tb6 O18 2.544(9)
Tb6 O19 2.453(9)
Tb6 C45 2.883(14)
Tb7 Tb8 3.9004(10)
Tb7 O2H2 2.409(9)
Tb7 O2OH 2.424(9)
Tb7 O2P3 2.334(9)
Tb7 O2P4 2.360(9)
Tb7 O3P5 2.298(9)
Tb7 O3P6 2.378(9)
Tb7 O20 2.457(9)
Tb7 O21 2.557(9)
Tb7 C50 2.883(14)
Tb8 P5 3.038(4)
Tb8 O1A 2.409(10)
Tb8 O2P5 2.348(9)
Tb8 O2P6 2.262(11)
Tb8 O3P5 2.497(9)
Tb8 O21 2.390(9)
Tb8 O22 2.408(9)
Tb8 O23 2.464(12)
Tb8 O24 2.345(11)
Tb8 C55 2.813(18)
Tb8 C60 2.740(17)
P1 O1P1 1.532(9)
P1 O2P1 1.484(9)
P1 O3P1 1.538(9)
P1 C1P1 1.810(15)
P2 O1P2 1.510(10)
P2 O2P2 1.499(10)
P2 O3P2 1.541(9)
P2 C1P2 1.811(15)
P3 O1P3 1.530(10)
P3 O2P3 1.509(9)
P3 O3P3 1.551(9)
P3 C1P3 1.816(15)
P4 O1P4 1.500(9)
P4 O2P4 1.534(9)
P4 O3P4 1.512(9)
P4 C1P4 1.751(15)
P5 O1P5 1.517(11)
P5 O2P5 1.526(11)
P5 O3P5 1.547(8)
P5 C1P5 1.792(16)
P6 O1P6 1.529(9)
P6 O2P6 1.531(11)
P6 O3P6 1.544(10)
P6 C1P6 1.854(16)
O1 C1 1.47(2)
O1A C60 1.251(17)
O2 C5 1.238(17)
O3 C5 1.247(19)
O4 C10 1.236(18)
O5 C10 1.246(17)
O6 C15 1.28(2)
O7 C15 1.170(19)
O8 C20 1.25(2)
O9 C20 1.29(2)
O10 C25 1.238(19)
O11 C25 1.28(2)
O12 C30 1.34(2)
O13 C30 1.16(2)
O14 C35 1.246(16)
O15 C35 1.271(14)
O16 C40 1.232(15)
O17 C40 1.306(14)
O18 C45 1.284(13)
O19 C45 1.252(14)
O20 C50 1.263(16)
O21 C50 1.250(14)
O22 C55 1.310(18)
O23 C55 1.233(18)
O24 C60 1.291(18)
N2 C69 1.508(17)
N5 C66 1.533(11)
C1 C2 1.535(13)
C1P1 C2P1 1.548(18)
C1P1 C3P1 1.493(17)
C1P1 C4P1 1.546(18)
C1P2 C2P2 1.47(2)
C1P2 C3P2 1.53(2)
C1P2 C4P2 1.545(18)
C1P3 C2P3 1.534(18)
C1P3 C3P3 1.54(2)
C1P3 C4P3 1.571(19)
C1P4 C2P4 1.517(19)
C1P4 C3P4 1.53(2)
C1P4 C4P4 1.557(18)
C1P5 C2P5 1.589(19)
C1P5 C3P5 1.51(2)
C1P5 C4P5 1.503(19)
C1P6 C2P6 1.53(2)
C1P6 C3P6 1.56(2)
C1P6 C4P6 1.49(2)
C2 C3 1.499(13)
C2 C4 1.512(13)
C5 C6 1.53(2)
C6 C7 1.54(3)
C6 C8 1.57(2)
C6 C9 1.51(2)
C10 C11 1.53(2)
C11 C12 1.50(2)
C11 C13 1.49(2)
C11 C14 1.61(3)
C15 C16 1.58(2)
C16 C17 1.43(2)
C16 C18 1.44(2)
C16 C19 1.55(2)
C20 C21 1.575(16)
C21 C22 1.526(13)
C21 C23 1.555(17)
C21 C24 1.49(3)
C25 C26 1.48(2)
C26 C27 1.516(11)
C26 C28 1.515(15)
C26 C29 1.506(16)
C30 C31 1.523(10)
C31 C32 1.485(13)
C31 C33 1.472(12)
C31 C34 1.524(11)
C35 C36 1.52(2)
C36 C37 1.46(2)
C36 C38 1.47(2)
C36 C39 1.580(19)
C40 C41 1.539(19)
C41 C42 1.46(2)
C41 C43 1.51(3)
C41 C44 1.54(2)
C45 C46 1.539(19)
C46 C47 1.492(16)
C46 C48 1.525(19)
C46 C49 1.567(17)
C50 C51 1.55(2)
C51 C52 1.55(2)
C51 C53 1.45(3)
C51 C54 1.58(2)
C55 C56 1.53(2)
C56 C57 1.59(3)
C56 C58 1.43(2)
C56 C59 1.43(2)
C60 C61 1.55(3)
C61 C62 1.43(2)
C61 C63 1.54(3)
C61 C64 1.37(3)
C65 C66 1.517(13)
C66 C67 1.508(13)
C68 C69 1.501(18)
C69 C70 1.545(13)
